data_4123646
loop_
_publ_author_name
'Guang, Jie'
'Liu, Qiyong Peter'
'Hopson, Russell'
'Williard, Paul G.'

_publ_section_title
;
 Lithium Pinacolone Enolate Solvated by Hexamethylphosphoramide.
;
_journal_issue 23
_journal_name_full 'Journal of the American Chemical Society'
_journal_page_first 7347
_journal_page_last 7356
_journal_paper_doi 10.1021/jacs.5b01906
_journal_volume 137
_journal_year 2015
_chemical_formula_sum 'C48 H118 Li6 N12 O10 P4'
_chemical_formula_weight 1189.06
_chemical_name_common jg04apr13
_space_group_crystal_system monoclinic
_space_group_IT_number 7
_space_group_name_Hall 'P -2yac'
_space_group_name_H-M_alt 'P 1 n 1'
_symmetry_space_group_name_Hall 'P -2yac'
_symmetry_space_group_name_H-M 'P 1 n 1'
_atom_sites_solution_hydrogens geom
_atom_sites_solution_primary direct
_atom_sites_solution_secondary difmap
_cell_angle_alpha 90
_cell_angle_beta 101.0990(10)
_cell_angle_gamma 90
_cell_formula_units_Z 2
_cell_length_a 12.2709(7)
_cell_length_b 14.4105(7)
_cell_length_c 20.9053(9)
_cell_measurement_reflns_used 9685
_cell_measurement_temperature 198.(2)
_cell_measurement_theta_max 25.1891
_cell_measurement_theta_min 2.2819
_cell_volume 3627.5(3)
_computing_cell_refinement 'SAINT V8.27B (Bruker AXS Inc., 2012)'
_computing_data_reduction 'SAINT V8.27B (Bruker AXS Inc., 2012)'
_computing_structure_refinement 'SHELXL-97 (Sheldrick, 2008)'
_computing_structure_solution 'SHELXS-97 (Sheldrick, 2008)'
_diffrn_ambient_temperature 198.(2)
_diffrn_detector_area_resol_mean 10.4167
_diffrn_measured_fraction_theta_full 0.976
_diffrn_measured_fraction_theta_max 0.976
_diffrn_radiation_wavelength 0.71073
_diffrn_reflns_av_R_equivalents 0.0244
_diffrn_reflns_av_sigmaI/netI 0.0376
_diffrn_reflns_limit_h_max 14
_diffrn_reflns_limit_h_min -14
_diffrn_reflns_limit_k_max 17
_diffrn_reflns_limit_k_min -17
_diffrn_reflns_limit_l_max 24
_diffrn_reflns_limit_l_min -19
_diffrn_reflns_number 24399
_diffrn_reflns_theta_full 25.22
_diffrn_reflns_theta_max 25.22
_diffrn_reflns_theta_min 2.44
_exptl_absorpt_coefficient_mu 0.157
_exptl_absorpt_correction_T_max 0.96
_exptl_absorpt_correction_T_min 0.84
_exptl_absorpt_correction_type multi-scan
_exptl_absorpt_process_details 'SADABS V2012/1 (Bruker AXS Inc.)'
_exptl_crystal_colour 'clear colourless'
_exptl_crystal_density_diffrn 1.089
_exptl_crystal_density_method 'not measured'
_exptl_crystal_description rod
_exptl_crystal_F_000 1296
_exptl_crystal_size_max 0.280
_exptl_crystal_size_mid 0.240
_exptl_crystal_size_min 0.230
_refine_diff_density_max 0.520
_refine_diff_density_min -0.259
_refine_ls_abs_structure_details 'Flack H D (1983), Acta Cryst. A39, 876-881'
_refine_ls_abs_structure_Flack 0.42(10)
_refine_ls_extinction_method none
_refine_ls_goodness_of_fit_ref 1.015
_refine_ls_hydrogen_treatment mixed
_refine_ls_matrix_type full
_refine_ls_number_parameters 787
_refine_ls_number_reflns 11789
_refine_ls_number_restraints 419
_refine_ls_restrained_S_all 1.016
_refine_ls_R_factor_all 0.0699
_refine_ls_R_factor_gt 0.0540
_refine_ls_shift/su_max 4.746
_refine_ls_shift/su_mean 0.154
_refine_ls_structure_factor_coef Fsqd
_refine_ls_weighting_details 'calc w=1/[\s^2^(Fo^2^)+(0.1128P)^2^+0.4771P] where P=(Fo^2^+2Fc^2^)/3'
_refine_ls_weighting_scheme calc
_refine_ls_wR_factor_gt 0.1521
_refine_ls_wR_factor_ref 0.1661
_reflns_number_gt 9308
_reflns_number_total 11789
_reflns_threshold_expression >2sigma(I)
_cod_data_source_file ja5b01906_si_005.cif
_cod_data_source_block I
_cod_depositor_comments 'Adding full bibliography for 4123646--4123648.cif.'
_cod_database_code 4123646

loop_
_space_group_symop_operation_xyz
'x, y, z'
'x+1/2, -y, z+1/2'

loop_
_atom_site_type_symbol
_atom_site_label
_atom_site_fract_x
_atom_site_fract_y
_atom_site_fract_z
_atom_site_U_iso_or_equiv
_atom_site_adp_type
_atom_site_calc_flag
_atom_site_refinement_flags
_atom_site_occupancy
C C1 0.6951(5) 0.9120(5) 1.0307(4) 0.0598(19) Uani d U 1
H H1A 0.750(6) 0.940(4) 1.011(3) 0.072 Uiso calc . 1
H H1B 0.686(6) 0.932(5) 1.073(4) 0.072 Uiso calc . 1
C C2 0.6293(5) 0.8433(4) 0.9994(3) 0.0384(13) Uani d U 1
C C3 0.5441(5) 0.7953(4) 1.0339(3) 0.0447(14) Uani d U 1
C C4 0.5693(7) 0.6910(5) 1.0428(5) 0.081(2) Uani d U 1
H H4A 0.5805 0.6646 1.0014 0.122 Uiso calc R 1
H H4B 0.5067 0.6598 1.0566 0.122 Uiso calc R 1
H H4C 0.6366 0.6823 1.076 0.122 Uiso calc R 1
C C5 0.5313(7) 0.8408(7) 1.0989(3) 0.081(2) Uani d U 1
H H5A 0.4688 0.8122 1.1146 0.122 Uiso calc R 1
H H5B 0.5172 0.9074 1.0921 0.122 Uiso calc R 1
H H5C 0.5996 0.8318 1.1313 0.122 Uiso calc R 1
C C6 0.4336(6) 0.8021(6) 0.9857(4) 0.0649(19) Uani d U 1
H H6A 0.4382 0.7665 0.9464 0.097 Uiso calc R 1
H H6B 0.418 0.8673 0.974 0.097 Uiso calc R 1
H H6C 0.374 0.7771 1.0057 0.097 Uiso calc R 1
C C7 0.6450(7) 0.9996(8) 0.7419(4) 0.095(3) Uani d U 1
H H7A 0.571(8) 0.977(6) 0.739(5) 0.114 Uiso calc . 1
H H7B 0.662(8) 1.040(6) 0.710(5) 0.114 Uiso calc . 1
C C8 0.7216(5) 0.9747(4) 0.7898(3) 0.0401(13) Uani d U 1
C C9 0.8441(4) 1.0102(4) 0.7983(3) 0.0377(12) Uani d U 1
C C10 0.9119(5) 0.9230(5) 0.7921(4) 0.0646(19) Uani d U 1
H H10A 0.886 0.8948 0.7491 0.097 Uiso calc R 1
H H10B 0.9026 0.8786 0.8261 0.097 Uiso calc R 1
H H10C 0.9905 0.9395 0.7969 0.097 Uiso calc R 1
C C11 0.8763(6) 1.0518(5) 0.8670(4) 0.0615(19) Uani d U 1
H H11A 0.8628 1.0059 0.8992 0.092 Uiso calc R 1
H H11B 0.8314 1.1073 0.8701 0.092 Uiso calc R 1
H H11C 0.9551 1.0686 0.8754 0.092 Uiso calc R 1
C C12 0.8581(5) 1.0837(5) 0.7498(3) 0.0574(16) Uani d U 1
H H12A 0.9374 1.0963 0.7525 0.086 Uiso calc R 1
H H12B 0.8206 1.1407 0.7594 0.086 Uiso calc R 1
H H12C 0.8255 1.0623 0.7058 0.086 Uiso calc R 1
C C13 0.6186(7) 0.5010(7) 0.9134(4) 0.078(2) Uani d U 1
H H13A 0.690(7) 0.528(5) 0.917(4) 0.093 Uiso calc . 1
H H13B 0.605(7) 0.458(5) 0.945(4) 0.093 Uiso calc . 1
C C14 0.5364(5) 0.5242(4) 0.8625(3) 0.0361(12) Uani d U 1
C C15 0.4199(5) 0.4911(4) 0.8546(3) 0.0461(15) Uani d U 1
C C16 0.3392(6) 0.5701(4) 0.8623(4) 0.0573(17) Uani d U 1
H H16A 0.3597 0.5969 0.9061 0.086 Uiso calc R 1
H H16B 0.2634 0.5457 0.856 0.086 Uiso calc R 1
H H16C 0.3431 0.6182 0.8297 0.086 Uiso calc R 1
C C17 0.3828(6) 0.4491(4) 0.7875(4) 0.0548(17) Uani d U 1
H H17A 0.3854 0.4965 0.7543 0.082 Uiso calc R 1
H H17B 0.3067 0.4258 0.7832 0.082 Uiso calc R 1
H H17C 0.4323 0.3977 0.7817 0.082 Uiso calc R 1
C C18 0.4032(7) 0.4181(5) 0.9077(4) 0.079(2) Uani d U 1
H H18A 0.4629 0.3719 0.9127 0.118 Uiso calc R 1
H H18B 0.3314 0.3871 0.8942 0.118 Uiso calc R 1
H H18C 0.4049 0.4497 0.9494 0.118 Uiso calc R 1
C C19 0.5630(6) 0.5903(6) 0.6271(3) 0.0613(19) Uani d U 1
H H19A 0.512(6) 0.563(4) 0.651(3) 0.074 Uiso calc . 1
H H19B 0.566(6) 0.568(4) 0.585(4) 0.074 Uiso calc . 1
C C20 0.6281(5) 0.6579(4) 0.6526(3) 0.0359(12) Uani d U 1
C C21 0.7181(6) 0.7035(4) 0.6231(3) 0.0498(15) Uani d U 1
C C22 0.7295(7) 0.6590(6) 0.5591(3) 0.075(2) Uani d U 1
H H22A 0.7769 0.6978 0.5373 0.113 Uiso calc R 1
H H22B 0.656 0.653 0.5312 0.113 Uiso calc R 1
H H22C 0.7631 0.5974 0.5675 0.113 Uiso calc R 1
C C23 0.6805(8) 0.8042(5) 0.6081(5) 0.086(3) Uani d U 1
H H23A 0.7435 0.8413 0.6003 0.128 Uiso calc R 1
H H23B 0.6526 0.8299 0.6453 0.128 Uiso calc R 1
H H23C 0.6212 0.8056 0.5693 0.128 Uiso calc R 1
C C24 0.8293(6) 0.6965(6) 0.6680(4) 0.076(2) Uani d U 1
H H24A 0.8547 0.6319 0.67 0.115 Uiso calc R 1
H H24B 0.8227 0.7174 0.7117 0.115 Uiso calc R 1
H H24C 0.8831 0.7357 0.6515 0.115 Uiso calc R 1
C C25 0.3289(9) 1.0497(5) 0.7345(4) 0.089(3) Uani d U 1
H H25A 0.2553 1.0594 0.7073 0.134 Uiso calc R 1
H H25B 0.3401 0.9834 0.7439 0.134 Uiso calc R 1
H H25C 0.386 1.0721 0.7114 0.134 Uiso calc R 1
C C26 0.331(2) 1.1942(6) 0.7848(4) 0.378(17) Uani d U 1
H H26A 0.3368 1.2055 0.7393 0.567 Uiso calc R 1
H H26B 0.3925 1.2256 0.8137 0.567 Uiso calc R 1
H H26C 0.2603 1.2184 0.7927 0.567 Uiso calc R 1
C C27 0.2222(6) 0.9792(5) 0.9076(4) 0.075(2) Uani d U 1
H H27A 0.2225 0.9594 0.9525 0.113 Uiso calc R 1
H H27B 0.2465 0.9276 0.8832 0.113 Uiso calc R 1
H H27C 0.1469 0.9978 0.8869 0.113 Uiso calc R 1
C C28 0.2184(8) 1.1417(5) 0.9058(6) 0.174(5) Uani d U 1
H H28A 0.2016 1.1662 0.8613 0.261 Uiso calc R 1
H H28B 0.257 1.1893 0.9353 0.261 Uiso calc R 1
H H28C 0.1492 1.1245 0.9196 0.261 Uiso calc R 1
C C29 0.5765(7) 1.1370(9) 0.9030(9) 0.280(9) Uani d U 1
H H29A 0.6124 1.0816 0.9247 0.42 Uiso calc R 1
H H29B 0.6062 1.1924 0.9275 0.42 Uiso calc R 1
H H29C 0.5911 1.1406 0.8586 0.42 Uiso calc R 1
C C30 0.4883(15) 1.1234(8) 0.9831(4) 0.244(8) Uani d U 1
H H30A 0.5211 1.0634 0.9982 0.366 Uiso calc R 1
H H30B 0.4137 1.128 0.9932 0.366 Uiso calc R 1
H H30C 0.5348 1.1736 1.0052 0.366 Uiso calc R 1
C C31 1.0321(6) 0.9597(4) 1.0467(3) 0.064(2) Uani d U 1
H H31A 1.0143 0.9635 1.0904 0.096 Uiso calc R 1
H H31B 0.964 0.9673 1.0139 0.096 Uiso calc R 1
H H31C 1.0847 1.009 1.0415 0.096 Uiso calc R 1
C C32 1.1911(6) 0.8510(5) 1.0777(3) 0.0594(17) Uani d U 1
H H32A 1.2423 0.9 1.0698 0.089 Uiso calc R 1
H H32B 1.2188 0.7907 1.0662 0.089 Uiso calc R 1
H H32C 1.1858 0.851 1.1239 0.089 Uiso calc R 1
C C33 0.9381(6) 0.7643(6) 1.1160(3) 0.071(2) Uani d U 1
H H33A 0.8664 0.7964 1.1055 0.106 Uiso calc R 1
H H33B 0.9964 0.8089 1.1336 0.106 Uiso calc R 1
H H33C 0.9345 0.7159 1.1485 0.106 Uiso calc R 1
C C34 0.8862(6) 0.6439(5) 1.0301(4) 0.075(2) Uani d U 1
H H34A 0.8991 0.5911 1.0602 0.112 Uiso calc R 1
H H34B 0.8994 0.6247 0.9873 0.112 Uiso calc R 1
H H34C 0.8092 0.6651 1.0259 0.112 Uiso calc R 1
C C35 1.1033(5) 0.7278(4) 0.9030(3) 0.0485(15) Uani d U 1
H H35A 1.1832 0.7347 0.9046 0.073 Uiso calc R 1
H H35B 1.065 0.7847 0.8855 0.073 Uiso calc R 1
H H35C 1.0751 0.6753 0.8748 0.073 Uiso calc R 1
C C36 1.1482(5) 0.6327(4) 1.0003(3) 0.0522(16) Uani d U 1
H H36A 1.1287 0.5766 0.9741 0.078 Uiso calc R 1
H H36B 1.1319 0.6232 1.0439 0.078 Uiso calc R 1
H H36C 1.2275 0.6458 1.0039 0.078 Uiso calc R 1
C C37 0.2201(5) 0.5401(4) 0.6087(4) 0.0585(18) Uani d U 1
H H37A 0.1711 0.4934 0.6221 0.088 Uiso calc R 1
H H37B 0.2949 0.5338 0.6352 0.088 Uiso calc R 1
H H37C 0.2233 0.5311 0.5626 0.088 Uiso calc R 1
C C38 0.0725(5) 0.6508(6) 0.5727(4) 0.068(2) Uani d U 1
H H38A 0.0868 0.6598 0.5286 0.102 Uiso calc R 1
H H38B 0.0387 0.7071 0.5867 0.102 Uiso calc R 1
H H38C 0.0218 0.5983 0.5729 0.102 Uiso calc R 1
C C39 0.3181(5) 0.7359(5) 0.5385(3) 0.0576(17) Uani d U 1
H H39A 0.2934 0.7767 0.5009 0.086 Uiso calc R 1
H H39B 0.2779 0.6769 0.5316 0.086 Uiso calc R 1
H H39C 0.398 0.7244 0.5433 0.086 Uiso calc R 1
C C40 0.3673(6) 0.8572(5) 0.6160(4) 0.079(2) Uani d U 1
H H40A 0.4432 0.8353 0.6323 0.118 Uiso calc R 1
H H40B 0.3407 0.8911 0.6506 0.118 Uiso calc R 1
H H40C 0.3667 0.8984 0.5786 0.118 Uiso calc R 1
C C41 0.1181(6) 0.8635(4) 0.6522(3) 0.0570(17) Uani d U 1
H H41A 0.039 0.8482 0.6464 0.086 Uiso calc R 1
H H41B 0.1384 0.8715 0.6095 0.086 Uiso calc R 1
H H41C 0.1328 0.9211 0.6772 0.086 Uiso calc R 1
C C42 0.1606(7) 0.7698(5) 0.7512(3) 0.069(2) Uani d U 1
H H42A 0.1557 0.8284 0.7743 0.103 Uiso calc R 1
H H42B 0.2207 0.7319 0.7758 0.103 Uiso calc R 1
H H42C 0.0901 0.7362 0.747 0.103 Uiso calc R 1
C C43 0.9285(7) 0.4371(6) 0.9202(4) 0.093(3) Uani d U 1
H H43A 0.9187 0.3909 0.953 0.14 Uiso calc R 1
H H43B 0.8769 0.4887 0.9212 0.14 Uiso calc R 1
H H43C 1.005 0.4603 0.9296 0.14 Uiso calc R 1
C C44 0.9911(11) 0.3113(6) 0.8639(6) 0.223(8) Uani d U 1
H H44A 1.0585 0.3238 0.8964 0.334 Uiso calc R 1
H H44B 1.0108 0.302 0.8211 0.334 Uiso calc R 1
H H44C 0.9549 0.2552 0.8763 0.334 Uiso calc R 1
C C45 0.7083(6) 0.3176(4) 0.7983(5) 0.103(2) Uani d U 1
H H45A 0.6583 0.3627 0.8127 0.155 Uiso calc R 1
H H45B 0.7592 0.2926 0.8363 0.155 Uiso calc R 1
H H45C 0.6645 0.2669 0.7749 0.155 Uiso calc R 1
C C46 0.7123(15) 0.3912(8) 0.6949(6) 0.318(13) Uani d U 1
H H46A 0.6418 0.4137 0.7045 0.476 Uiso calc R 1
H H46B 0.6985 0.3365 0.6666 0.476 Uiso calc R 1
H H46C 0.7464 0.4401 0.6728 0.476 Uiso calc R 1
C C47 0.9577(10) 0.3715(7) 0.6919(5) 0.188(5) Uani d U 1
H H47A 0.9335 0.3999 0.6489 0.282 Uiso calc R 1
H H47B 0.9051 0.3227 0.6982 0.282 Uiso calc R 1
H H47C 1.0317 0.3444 0.6946 0.282 Uiso calc R 1
C C48 1.0332(7) 0.5269(7) 0.7456(4) 0.099(3) Uani d U 1
H H48A 0.9904 0.5839 0.7476 0.148 Uiso calc R 1
H H48B 1.0632 0.5266 0.7054 0.148 Uiso calc R 1
H H48C 1.0945 0.5242 0.7833 0.148 Uiso calc R 1
Li Li1 0.5627(8) 0.8898(6) 0.8632(4) 0.0340(14) Uani d U 1
Li Li2 0.7689(8) 0.8259(5) 0.9021(5) 0.0351(13) Uani d U 1
Li Li3 0.4914(8) 0.6701(6) 0.7536(4) 0.0359(14) Uani d U 1
Li Li4 0.6935(7) 0.6156(5) 0.7891(5) 0.0366(14) Uani d U 1
Li Li5 0.6023(8) 0.7080(6) 0.8773(5) 0.0370(12) Uani d U 1
Li Li6 0.6534(9) 0.7924(6) 0.7777(5) 0.0408(13) Uani d U 1
N N1 0.3368(6) 1.1019(4) 0.7969(3) 0.0814(19) Uani d U 1
N N2 0.2944(7) 1.0541(4) 0.9080(4) 0.092(2) Uani d U 1
N N3 0.4799(4) 1.1326(4) 0.9009(3) 0.086(2) Uani d U 1
N N4 1.0825(4) 0.8678(3) 1.0382(2) 0.0408(11) Uani d U 1
N N5 0.9636(5) 0.7212(4) 1.0559(3) 0.0498(13) Uani d U 1
N N6 1.0832(4) 0.7111(3) 0.9689(2) 0.0365(11) Uani d U 1
N N7 0.1776(4) 0.6318(3) 0.6177(2) 0.0431(11) Uani d U 1
N N8 0.2964(4) 0.7795(3) 0.5962(2) 0.0455(12) Uani d U 1
N N9 0.1832(4) 0.7889(3) 0.6870(2) 0.0414(12) Uani d U 1
N N10 0.9078(6) 0.3976(3) 0.8605(3) 0.0762(18) Uani d U 1
N N11 0.7797(6) 0.3687(4) 0.7498(3) 0.0804(18) Uani d U 1
N N12 0.9619(7) 0.4475(5) 0.7463(4) 0.106(3) Uani d U 1
O O1 0.6359(3) 0.8107(2) 0.94135(17) 0.0341(8) Uani d U 1
O O2 0.7015(3) 0.9176(3) 0.8364(2) 0.0512(10) Uani d U 1
O O3 0.5556(3) 0.5828(3) 0.8198(2) 0.0476(9) Uani d U 1
O O4 0.6241(3) 0.6901(3) 0.71247(18) 0.0391(8) Uani d U 1
O O5 0.5180(3) 0.7807(2) 0.80744(18) 0.0375(8) Uani d U 1
H H50 0.434(4) 0.797(3) 0.808(2) 0.056 Uiso d . 1
O O6 0.7435(3) 0.7182(3) 0.84607(18) 0.0379(9) Uani d U 1
H H60 0.799(4) 0.703(3) 0.860(2) 0.057 Uiso d . 1
O O7 0.4311(3) 0.9615(3) 0.8559(2) 0.0502(11) Uani d U 1
O O8 0.9178(3) 0.8244(3) 0.95030(18) 0.0392(9) Uani d U 1
O O9 0.3444(3) 0.6729(3) 0.70357(18) 0.0421(9) Uani d U 1
O O10 0.8253(3) 0.5368(3) 0.7981(2) 0.0508(11) Uani d U 1
P P1 0.39150(12) 1.05590(9) 0.86440(7) 0.0377(4) Uani d U 1
P P2 1.00367(10) 0.78442(9) 0.99984(6) 0.0313(3) Uani d U 1
P P3 0.25522(10) 0.71572(10) 0.65302(6) 0.0331(3) Uani d U 1
P P4 0.86800(12) 0.44349(9) 0.78915(7) 0.0370(4) Uani d U 1

loop_
_atom_site_aniso_label
_atom_site_aniso_U_11
_atom_site_aniso_U_22
_atom_site_aniso_U_33
_atom_site_aniso_U_12
_atom_site_aniso_U_13
_atom_site_aniso_U_23
C1 0.046(4) 0.072(4) 0.067(5) -0.025(3) 0.023(4) -0.024(3)
C2 0.032(3) 0.053(3) 0.027(3) -0.003(2) -0.002(2) 0.001(2)
C3 0.031(3) 0.059(3) 0.049(4) -0.002(2) 0.019(3) -0.001(3)
C4 0.075(5) 0.071(4) 0.111(6) 0.012(4) 0.052(5) 0.041(4)
C5 0.094(6) 0.115(6) 0.044(4) 0.006(5) 0.035(4) 0.000(4)
C6 0.038(3) 0.087(5) 0.069(5) -0.012(3) 0.010(3) -0.006(4)
C7 0.063(5) 0.153(7) 0.056(5) -0.037(5) -0.022(4) 0.052(5)
C8 0.038(3) 0.036(2) 0.046(4) 0.002(2) 0.008(3) 0.011(2)
C9 0.024(2) 0.049(3) 0.039(3) 0.003(2) 0.005(2) 0.010(3)
C10 0.035(3) 0.072(4) 0.093(5) 0.007(3) 0.025(3) 0.000(4)
C11 0.061(5) 0.066(4) 0.053(4) -0.022(3) -0.001(4) -0.006(3)
C12 0.042(3) 0.065(4) 0.064(4) -0.010(3) 0.008(3) 0.013(3)
C13 0.053(4) 0.121(6) 0.059(5) -0.020(4) 0.009(3) 0.034(4)
C14 0.047(3) 0.038(2) 0.024(3) -0.008(2) 0.009(2) -0.006(2)
C15 0.064(4) 0.034(3) 0.038(3) -0.009(2) 0.005(3) 0.011(2)
C16 0.063(4) 0.048(3) 0.064(4) -0.007(3) 0.019(3) 0.002(3)
C17 0.050(4) 0.046(3) 0.064(4) 0.002(3) 0.000(3) 0.002(3)
C18 0.077(5) 0.084(5) 0.075(5) -0.015(4) 0.015(4) 0.053(4)
C19 0.067(5) 0.093(5) 0.024(3) -0.002(4) 0.007(3) -0.026(3)
C20 0.044(3) 0.038(3) 0.027(3) 0.015(2) 0.011(2) 0.002(2)
C21 0.063(4) 0.058(3) 0.033(3) 0.018(3) 0.022(3) 0.012(3)
C22 0.076(5) 0.106(5) 0.054(4) -0.004(4) 0.038(4) -0.010(4)
C23 0.117(7) 0.060(4) 0.100(6) 0.010(4) 0.072(5) 0.024(4)
C24 0.044(4) 0.113(6) 0.078(5) -0.002(4) 0.029(3) 0.000(4)
C25 0.144(8) 0.077(4) 0.037(4) -0.006(4) -0.007(4) -0.012(3)
C26 0.95(5) 0.066(4) 0.058(5) 0.147(13) -0.053(13) 0.003(4)
C27 0.043(4) 0.066(3) 0.120(7) 0.018(3) 0.021(4) 0.015(4)
C28 0.170(8) 0.065(3) 0.343(14) 0.028(5) 0.192(10) 0.000(6)
C29 0.064(5) 0.235(12) 0.55(2) -0.078(7) 0.094(11) -0.313(15)
C30 0.47(2) 0.129(8) 0.077(5) 0.050(11) -0.102(7) -0.051(5)
C31 0.095(5) 0.040(3) 0.050(4) 0.001(3) -0.002(4) -0.013(3)
C32 0.053(4) 0.066(4) 0.056(4) -0.003(3) 0.003(3) -0.023(3)
C33 0.068(5) 0.121(6) 0.030(3) 0.032(4) 0.025(3) 0.002(3)
C34 0.084(5) 0.060(4) 0.089(5) -0.033(4) 0.040(4) 0.007(3)
C35 0.063(4) 0.055(4) 0.028(3) 0.012(3) 0.009(3) -0.006(2)
C36 0.048(4) 0.055(4) 0.055(4) 0.017(3) 0.012(3) 0.010(3)
C37 0.043(3) 0.058(3) 0.073(5) -0.003(3) 0.007(3) -0.029(3)
C38 0.034(3) 0.103(5) 0.061(5) 0.003(3) -0.006(3) -0.031(4)
C39 0.054(4) 0.082(4) 0.042(4) 0.010(3) 0.023(3) 0.016(3)
C40 0.076(5) 0.072(4) 0.102(5) -0.008(4) 0.053(4) -0.007(4)
C41 0.066(4) 0.047(3) 0.067(4) 0.005(3) 0.034(4) -0.007(3)
C42 0.079(5) 0.089(5) 0.050(4) 0.016(4) 0.043(4) -0.001(3)
C43 0.083(6) 0.142(7) 0.051(4) 0.031(5) 0.000(4) 0.007(4)
C44 0.276(13) 0.103(6) 0.213(11) 0.130(8) -0.146(10) -0.049(6)
C45 0.065(4) 0.058(3) 0.199(7) -0.020(3) 0.055(4) -0.024(4)
C46 0.50(3) 0.159(9) 0.173(9) -0.207(14) -0.250(13) 0.084(8)
C47 0.211(11) 0.188(9) 0.196(10) 0.037(7) 0.118(9) -0.104(8)
C48 0.058(5) 0.136(6) 0.108(7) -0.008(4) 0.031(5) 0.041(5)
Li1 0.041(3) 0.037(3) 0.025(3) 0.008(2) 0.007(3) 0.000(2)
Li2 0.038(3) 0.023(3) 0.041(4) -0.004(2) 0.002(2) 0.005(2)
Li3 0.035(3) 0.051(4) 0.023(3) 0.003(3) 0.006(2) -0.006(2)
Li4 0.032(3) 0.030(3) 0.046(4) 0.000(2) 0.003(3) -0.004(2)
Li5 0.032(3) 0.038(2) 0.038(3) -0.003(2) -0.002(2) -0.0014(19)
Li6 0.044(4) 0.044(3) 0.037(3) 0.009(2) 0.013(2) -0.001(2)
N1 0.126(5) 0.053(3) 0.052(3) 0.017(3) -0.018(3) -0.002(3)
N2 0.137(6) 0.050(3) 0.116(5) 0.008(3) 0.095(5) -0.012(3)
N3 0.050(3) 0.064(3) 0.121(5) 0.010(3) -0.047(3) -0.024(3)
N4 0.032(3) 0.046(3) 0.041(3) 0.000(2) -0.002(2) -0.019(2)
N5 0.061(4) 0.052(3) 0.044(3) -0.002(2) 0.028(3) 0.002(2)
N6 0.035(3) 0.042(2) 0.036(3) 0.0074(19) 0.013(2) -0.0001(19)
N7 0.037(3) 0.053(3) 0.039(3) -0.002(2) 0.005(2) -0.007(2)
N8 0.048(3) 0.047(3) 0.046(3) 0.004(2) 0.021(3) 0.003(2)
N9 0.049(3) 0.047(3) 0.029(3) 0.005(2) 0.009(2) -0.006(2)
N10 0.150(6) 0.034(2) 0.042(3) 0.010(3) 0.014(3) 0.001(2)
N11 0.124(5) 0.041(3) 0.068(3) -0.011(3) -0.002(3) -0.023(3)
N12 0.140(7) 0.068(4) 0.142(7) 0.003(4) 0.105(6) -0.023(4)
O1 0.048(2) 0.0299(17) 0.0253(18) -0.0011(16) 0.0094(16) 0.0008(13)
O2 0.045(2) 0.054(2) 0.056(3) 0.0006(18) 0.012(2) 0.0277(17)
O3 0.033(2) 0.0483(19) 0.062(3) 0.0036(16) 0.0088(19) 0.0168(16)
O4 0.031(2) 0.055(2) 0.0316(19) -0.0001(17) 0.0071(16) -0.0053(16)
O5 0.0289(18) 0.0410(19) 0.040(2) 0.0050(14) 0.0000(16) -0.0087(15)
O6 0.034(2) 0.0414(19) 0.036(2) 0.0067(15) 0.0006(16) -0.0132(15)
O7 0.049(3) 0.036(2) 0.064(3) 0.0091(16) 0.006(2) -0.0032(19)
O8 0.0310(19) 0.050(2) 0.036(2) -0.0039(16) 0.0050(16) -0.0051(17)
O9 0.041(2) 0.048(2) 0.034(2) 0.0099(17) -0.0023(17) -0.0036(17)
O10 0.040(2) 0.043(2) 0.065(3) 0.0147(17) -0.001(2) -0.016(2)
P1 0.0416(9) 0.0337(7) 0.0379(9) 0.0062(6) 0.0076(8) -0.0046(6)
P2 0.0330(8) 0.0379(8) 0.0246(8) -0.0024(6) 0.0093(6) -0.0052(6)
P3 0.0293(8) 0.0419(8) 0.0280(8) 0.0019(6) 0.0051(6) -0.0045(6)
P4 0.0374(9) 0.0363(8) 0.0352(9) 0.0050(6) 0.0015(7) -0.0072(7)

loop_
_atom_type_symbol
_atom_type_description
_atom_type_scat_dispersion_real
_atom_type_scat_dispersion_imag
_atom_type_scat_source
C C 0.0033 0.0016 'International Tables Vol C Tables 4.2.6.8 and 6.1.1.4'
H H 0.0000 0.0000 'International Tables Vol C Tables 4.2.6.8 and 6.1.1.4'
Li Li -0.0003 0.0001 'International Tables Vol C Tables 4.2.6.8 and 6.1.1.4'
N N 0.0061 0.0033 'International Tables Vol C Tables 4.2.6.8 and 6.1.1.4'
O O 0.0106 0.0060 'International Tables Vol C Tables 4.2.6.8 and 6.1.1.4'
P P 0.1023 0.0942 'International Tables Vol C Tables 4.2.6.8 and 6.1.1.4'

loop_
_geom_angle_atom_site_label_1
_geom_angle_atom_site_label_2
_geom_angle_atom_site_label_3
_geom_angle
C2 C1 H1A 122.(3)
C2 C1 H1B 120.(4)
H1A C1 H1B 117.(5)
O1 C2 C1 124.4(6)
O1 C2 C3 116.0(5)
C1 C2 C3 119.5(6)
C6 C3 C4 105.9(6)
C6 C3 C5 109.0(6)
C4 C3 C5 111.2(6)
C6 C3 C2 104.8(5)
C4 C3 C2 110.8(5)
C5 C3 C2 114.4(6)
C3 C4 H4A 109.5
C3 C4 H4B 109.4
H4A C4 H4B 109.5
C3 C4 H4C 109.5
H4A C4 H4C 109.5
H4B C4 H4C 109.5
C3 C5 H5A 109.4
C3 C5 H5B 109.4
H5A C5 H5B 109.5
C3 C5 H5C 109.5
H5A C5 H5C 109.5
H5B C5 H5C 109.5
C3 C6 H6A 109.5
C3 C6 H6B 109.5
H6A C6 H6B 109.5
C3 C6 H6C 109.5
H6A C6 H6C 109.5
H6B C6 H6C 109.5
C8 C7 H7A 137.(4)
C8 C7 H7B 138.(7)
H7A C7 H7B 83.(8)
C7 C8 O2 122.1(6)
C7 C8 C9 122.6(6)
O2 C8 C9 115.3(5)
C7 C8 Li6 91.8(6)
O2 C8 Li6 51.9(4)
C9 C8 Li6 126.2(4)
C12 C9 C10 112.9(5)
C12 C9 C11 108.3(5)
C10 C9 C11 110.8(6)
C12 C9 C8 112.8(5)
C10 C9 C8 104.4(5)
C11 C9 C8 107.6(5)
C9 C10 H10A 109.5
C9 C10 H10B 109.5
H10A C10 H10B 109.5
C9 C10 H10C 109.4
H10A C10 H10C 109.5
H10B C10 H10C 109.5
C9 C11 H11A 109.5
C9 C11 H11B 109.3
H11A C11 H11B 109.5
C9 C11 H11C 109.6
H11A C11 H11C 109.5
H11B C11 H11C 109.5
C9 C12 H12A 109.6
C9 C12 H12B 109.4
H12A C12 H12B 109.5
C9 C12 H12C 109.4
H12A C12 H12C 109.5
H12B C12 H12C 109.5
C14 C13 H13A 102.(5)
C14 C13 H13B 115.(6)
H13A C13 H13B 143.(7)
O3 C14 C13 119.9(6)
O3 C14 C15 115.8(5)
C13 C14 C15 124.1(6)
O3 C14 Li5 50.2(3)
C13 C14 Li5 89.5(5)
C15 C14 Li5 125.0(4)
C14 C15 C17 110.0(5)
C14 C15 C16 112.0(5)
C17 C15 C16 107.9(5)
C14 C15 C18 113.0(5)
C17 C15 C18 109.2(5)
C16 C15 C18 104.4(6)
C15 C16 H16A 109.4
C15 C16 H16B 109.5
H16A C16 H16B 109.5
C15 C16 H16C 109.4
H16A C16 H16C 109.5
H16B C16 H16C 109.5
C15 C17 H17A 109.4
C15 C17 H17B 109.4
H17A C17 H17B 109.5
C15 C17 H17C 109.6
H17A C17 H17C 109.5
H17B C17 H17C 109.5
C15 C18 H18A 109.6
C15 C18 H18B 109.4
H18A C18 H18B 109.5
C15 C18 H18C 109.4
H18A C18 H18C 109.5
H18B C18 H18C 109.5
C20 C19 H19A 113.(4)
C20 C19 H19B 135.(5)
H19A C19 H19B 111.(7)
C19 C20 O4 120.5(6)
C19 C20 C21 126.4(6)
O4 C20 C21 113.0(5)
C24 C21 C22 107.2(6)
C24 C21 C20 111.2(5)
C22 C21 C20 112.1(6)
C24 C21 C23 113.0(7)
C22 C21 C23 107.2(6)
C20 C21 C23 106.1(5)
C21 C22 H22A 109.6
C21 C22 H22B 109.4
H22A C22 H22B 109.5
C21 C22 H22C 109.5
H22A C22 H22C 109.5
H22B C22 H22C 109.5
C21 C23 H23A 109.6
C21 C23 H23B 109.5
H23A C23 H23B 109.5
C21 C23 H23C 109.4
H23A C23 H23C 109.5
H23B C23 H23C 109.5
C21 C24 H24A 109.5
C21 C24 H24B 109.4
H24A C24 H24B 109.5
C21 C24 H24C 109.5
H24A C24 H24C 109.5
H24B C24 H24C 109.5
N1 C25 H25A 109.3
N1 C25 H25B 109.5
H25A C25 H25B 109.5
N1 C25 H25C 109.6
H25A C25 H25C 109.5
H25B C25 H25C 109.5
N1 C26 H26A 109.5
N1 C26 H26B 109.8
H26A C26 H26B 109.5
N1 C26 H26C 109.2
H26A C26 H26C 109.5
H26B C26 H26C 109.4
N2 C27 H27A 109.6
N2 C27 H27B 109.5
H27A C27 H27B 109.5
N2 C27 H27C 109.3
H27A C27 H27C 109.5
H27B C27 H27C 109.5
N2 C28 H28A 109.3
N2 C28 H28B 109.6
H28A C28 H28B 109.5
N2 C28 H28C 109.5
H28A C28 H28C 109.5
H28B C28 H28C 109.5
N3 C29 H29A 109.9
N3 C29 H29B 109.5
H29A C29 H29B 109.4
N3 C29 H29C 109.2
H29A C29 H29C 109.4
H29B C29 H29C 109.4
N3 C30 H30A 109.7
N3 C30 H30B 109.5
H30A C30 H30B 109.5
N3 C30 H30C 109.3
H30A C30 H30C 109.4
H30B C30 H30C 109.5
N4 C31 H31A 109.4
N4 C31 H31B 109.4
H31A C31 H31B 109.5
N4 C31 H31C 109.6
H31A C31 H31C 109.5
H31B C31 H31C 109.5
N4 C32 H32A 109.5
N4 C32 H32B 109.4
H32A C32 H32B 109.5
N4 C32 H32C 109.5
H32A C32 H32C 109.5
H32B C32 H32C 109.5
N5 C33 H33A 109.5
N5 C33 H33B 109.4
H33A C33 H33B 109.5
N5 C33 H33C 109.5
H33A C33 H33C 109.5
H33B C33 H33C 109.5
N5 C34 H34A 109.5
N5 C34 H34B 109.5
H34A C34 H34B 109.5
N5 C34 H34C 109.4
H34A C34 H34C 109.5
H34B C34 H34C 109.5
N6 C35 H35A 109.5
N6 C35 H35B 109.4
H35A C35 H35B 109.5
N6 C35 H35C 109.5
H35A C35 H35C 109.5
H35B C35 H35C 109.5
N6 C36 H36A 109.6
N6 C36 H36B 109.5
H36A C36 H36B 109.5
N6 C36 H36C 109.3
H36A C36 H36C 109.5
H36B C36 H36C 109.5
N7 C37 H37A 109.4
N7 C37 H37B 109.5
H37A C37 H37B 109.5
N7 C37 H37C 109.5
H37A C37 H37C 109.5
H37B C37 H37C 109.5
N7 C38 H38A 109.5
N7 C38 H38B 109.5
H38A C38 H38B 109.5
N7 C38 H38C 109.4
H38A C38 H38C 109.5
H38B C38 H38C 109.5
N8 C39 H39A 109.5
N8 C39 H39B 109.5
H39A C39 H39B 109.5
N8 C39 H39C 109.4
H39A C39 H39C 109.5
H39B C39 H39C 109.5
N8 C40 H40A 109.4
N8 C40 H40B 109.5
H40A C40 H40B 109.5
N8 C40 H40C 109.5
H40A C40 H40C 109.5
H40B C40 H40C 109.5
N9 C41 H41A 109.6
N9 C41 H41B 109.4
H41A C41 H41B 109.5
N9 C41 H41C 109.4
H41A C41 H41C 109.5
H41B C41 H41C 109.5
N9 C42 H42A 109.4
N9 C42 H42B 109.5
H42A C42 H42B 109.5
N9 C42 H42C 109.5
H42A C42 H42C 109.5
H42B C42 H42C 109.5
N10 C43 H43A 109.4
N10 C43 H43B 109.3
H43A C43 H43B 109.5
N10 C43 H43C 109.7
H43A C43 H43C 109.5
H43B C43 H43C 109.5
N10 C44 H44A 109.6
N10 C44 H44B 109.6
H44A C44 H44B 109.5
N10 C44 H44C 109.2
H44A C44 H44C 109.5
H44B C44 H44C 109.5
N11 C45 H45A 109.4
N11 C45 H45B 109.5
H45A C45 H45B 109.5
N11 C45 H45C 109.5
H45A C45 H45C 109.5
H45B C45 H45C 109.5
N11 C46 H46A 112.7
N11 C46 H46B 112.6
H46A C46 H46B 106.0
N11 C46 H46C 113.3
H46A C46 H46C 105.9
H46B C46 H46C 105.7
N12 C47 H47A 109.4
N12 C47 H47B 109.6
H47A C47 H47B 109.5
N12 C47 H47C 109.5
H47A C47 H47C 109.5
H47B C47 H47C 109.5
N12 C48 H48A 109.4
N12 C48 H48B 109.4
H48A C48 H48B 109.5
N12 C48 H48C 109.7
H48A C48 H48C 109.5
H48B C48 H48C 109.5
O7 Li1 O2 130.3(5)
O7 Li1 O5 104.5(5)
O2 Li1 O5 98.8(4)
O7 Li1 O1 127.0(5)
O2 Li1 O1 94.1(4)
O5 Li1 O1 93.3(4)
O7 Li1 Li2 162.7(5)
O2 Li1 Li2 47.4(3)
O5 Li1 Li2 92.5(4)
O1 Li1 Li2 47.3(3)
O7 Li1 Li5 132.6(5)
O2 Li1 Li5 94.8(4)
O5 Li1 Li5 46.1(3)
O1 Li1 Li5 47.5(3)
Li2 Li1 Li5 59.1(3)
O7 Li1 Li6 133.4(5)
O2 Li1 Li6 54.1(3)
O5 Li1 Li6 44.8(3)
O1 Li1 Li6 93.8(4)
Li2 Li1 Li6 62.0(4)
Li5 Li1 Li6 57.9(3)
O7 Li1 H50 77.0(13)
O2 Li1 H50 123.6(12)
O5 Li1 H50 28.6(11)
O1 Li1 H50 103.8(13)
Li2 Li1 H50 119.3(12)
Li5 Li1 H50 64.0(13)
Li6 Li1 H50 71.5(11)
O8 Li2 O6 109.7(5)
O8 Li2 O2 127.3(5)
O6 Li2 O2 96.8(4)
O8 Li2 O1 124.3(5)
O6 Li2 O1 96.5(4)
O2 Li2 O1 95.4(4)
O8 Li2 Li5 136.5(4)
O6 Li2 Li5 48.2(3)
O2 Li2 Li5 95.1(4)
O1 Li2 Li5 48.5(3)
O8 Li2 Li1 156.9(5)
O6 Li2 Li1 93.4(4)
O2 Li2 Li1 46.4(3)
O1 Li2 Li1 49.7(3)
Li5 Li2 Li1 60.5(3)
O8 Li2 Li6 139.7(5)
O6 Li2 Li6 45.0(3)
O2 Li2 Li6 52.3(3)
O1 Li2 Li6 93.2(4)
Li5 Li2 Li6 57.4(3)
Li1 Li2 Li6 59.2(3)
O8 Li2 H60 88.9(16)
O6 Li2 H60 20.8(15)
O2 Li2 H60 111.6(15)
O1 Li2 H60 108.5(15)
Li5 Li2 H60 63.6(15)
Li1 Li2 H60 114.2(16)
Li6 Li2 H60 63.0(16)
O9 Li3 O3 128.5(5)
O9 Li3 O5 109.7(5)
O3 Li3 O5 96.9(4)
O9 Li3 O4 121.6(5)
O3 Li3 O4 98.6(4)
O5 Li3 O4 94.1(4)
O9 Li3 Li4 157.6(5)
O3 Li3 Li4 49.8(3)
O5 Li3 Li4 92.2(4)
O4 Li3 Li4 49.4(3)
O9 Li3 Li6 133.8(5)
O3 Li3 Li6 96.4(4)
O5 Li3 Li6 45.8(3)
O4 Li3 Li6 48.7(3)
Li4 Li3 Li6 59.9(3)
O9 Li3 Li5 139.6(5)
O3 Li3 Li5 52.4(3)
O5 Li3 Li5 44.8(3)
O4 Li3 Li5 94.6(4)
Li4 Li3 Li5 60.7(3)
Li6 Li3 Li5 57.7(3)
O9 Li3 H50 84.9(12)
O3 Li3 H50 106.3(12)
O5 Li3 H50 26.6(11)
O4 Li3 H50 116.2(12)
Li4 Li3 H50 117.5(12)
Li6 Li3 H50 70.5(12)
Li5 Li3 H50 61.5(12)
O6 Li4 O10 103.1(4)
O6 Li4 O3 100.0(4)
O10 Li4 O3 125.0(5)
O6 Li4 O4 96.9(4)
O10 Li4 O4 127.7(5)
O3 Li4 O4 97.5(4)
O6 Li4 Li3 96.8(4)
O10 Li4 Li3 159.9(5)
O3 Li4 Li3 47.9(3)
O4 Li4 Li3 50.2(3)
O6 Li4 Li6 48.3(3)
O10 Li4 Li6 135.8(5)
O3 Li4 Li6 96.0(4)
O4 Li4 Li6 49.4(3)
Li3 Li4 Li6 61.2(4)
O6 Li4 Li5 47.1(3)
O10 Li4 Li5 131.9(5)
O3 Li4 Li5 53.2(3)
O4 Li4 Li5 96.6(4)
Li3 Li4 Li5 62.7(3)
Li6 Li4 Li5 58.7(3)
O6 Li4 H60 19.1(13)
O10 Li4 H60 84.1(14)
O3 Li4 H60 110.7(13)
O4 Li4 H60 110.2(14)
Li3 Li4 H60 115.9(14)
Li6 Li4 H60 64.7(14)
Li5 Li4 H60 61.2(13)
O5 Li5 O6 94.9(5)
O5 Li5 O1 96.7(4)
O6 Li5 O1 95.0(4)
O5 Li5 O3 89.3(4)
O6 Li5 O3 92.0(4)
O1 Li5 O3 170.4(6)
O5 Li5 Li6 46.7(3)
O6 Li5 Li6 48.3(3)
O1 Li5 Li6 98.1(3)
O3 Li5 Li6 91.4(3)
O5 Li5 Li2 94.7(4)
O6 Li5 Li2 47.0(3)
O1 Li5 Li2 48.2(3)
O3 Li5 Li2 139.0(5)
Li6 Li5 Li2 63.7(3)
O5 Li5 Li1 47.4(3)
O6 Li5 Li1 92.5(4)
O1 Li5 Li1 49.6(3)
O3 Li5 Li1 136.7(5)
Li6 Li5 Li1 61.2(3)
Li2 Li5 Li1 60.4(3)
O5 Li5 Li4 89.1(4)
O6 Li5 Li4 45.7(3)
O1 Li5 Li4 140.6(5)
O3 Li5 Li4 46.6(3)
Li6 Li5 Li4 58.9(3)
Li2 Li5 Li4 92.6(4)
Li1 Li5 Li4 120.1(5)
O5 Li5 Li3 45.3(3)
O6 Li5 Li3 90.6(4)
O1 Li5 Li3 141.9(5)
O3 Li5 Li3 44.3(3)
Li6 Li5 Li3 59.1(3)
Li2 Li5 Li3 122.8(5)
Li1 Li5 Li3 92.6(4)
Li4 Li5 Li3 56.6(3)
O5 Li5 C14 109.5(4)
O6 Li5 C14 106.9(4)
O1 Li5 C14 143.8(5)
O3 Li5 C14 26.82(18)
Li6 Li5 C14 118.0(3)
Li2 Li5 C14 147.0(4)
Li1 Li5 C14 152.0(5)
Li4 Li5 C14 66.5(3)
Li3 Li5 C14 67.8(3)
O5 Li6 O6 96.9(5)
O5 Li6 O4 96.1(5)
O6 Li6 O4 95.6(4)
O5 Li6 O2 92.8(4)
O6 Li6 O2 89.3(4)
O4 Li6 O2 169.3(5)
O5 Li6 Li5 47.9(3)
O6 Li6 Li5 49.0(3)
O4 Li6 Li5 99.4(3)
O2 Li6 Li5 91.0(3)
O5 Li6 Li4 92.6(4)
O6 Li6 Li4 47.5(3)
O4 Li6 Li4 49.0(3)
O2 Li6 Li4 136.7(5)
Li5 Li6 Li4 62.4(3)
O5 Li6 Li3 47.5(3)
O6 Li6 Li3 94.3(4)
O4 Li6 Li3 49.0(3)
O2 Li6 Li3 140.2(5)
Li5 Li6 Li3 63.2(3)
Li4 Li6 Li3 58.9(3)
O5 Li6 Li1 47.3(3)
O6 Li6 Li1 92.8(4)
O4 Li6 Li1 143.3(5)
O2 Li6 Li1 45.5(3)
Li5 Li6 Li1 60.9(3)
Li4 Li6 Li1 123.3(5)
Li3 Li6 Li1 94.8(4)
O5 Li6 Li2 91.7(4)
O6 Li6 Li2 44.6(3)
O4 Li6 Li2 140.2(5)
O2 Li6 Li2 45.1(3)
Li5 Li6 Li2 58.9(3)
Li4 Li6 Li2 91.8(4)
Li3 Li6 Li2 122.1(5)
Li1 Li6 Li2 58.8(3)
O5 Li6 C8 109.0(4)
O6 Li6 C8 109.6(5)
O4 Li6 C8 141.2(5)
O2 Li6 C8 28.5(2)
Li5 Li6 C8 119.4(3)
Li4 Li6 C8 151.5(5)
Li3 Li6 C8 149.5(5)
Li1 Li6 C8 66.2(3)
Li2 Li6 C8 69.7(3)
C26 N1 C25 109.9(6)
C26 N1 P1 125.0(6)
C25 N1 P1 120.8(5)
C27 N2 C28 104.5(6)
C27 N2 P1 122.6(5)
C28 N2 P1 117.7(5)
C29 N3 P1 128.8(6)
C29 N3 C30 95.8(11)
P1 N3 C30 108.9(7)
C32 N4 C31 116.1(5)
C32 N4 P2 123.0(4)
C31 N4 P2 119.2(4)
C33 N5 C34 113.2(5)
C33 N5 P2 121.0(5)
C34 N5 P2 114.5(4)
C36 N6 C35 111.9(4)
C36 N6 P2 129.1(4)
C35 N6 P2 118.8(4)
C37 N7 C38 112.4(5)
C37 N7 P3 123.0(4)
C38 N7 P3 121.2(5)
C40 N8 C39 112.7(5)
C40 N8 P3 118.6(5)
C39 N8 P3 119.6(4)
C42 N9 C41 114.9(5)
C42 N9 P3 120.0(4)
C41 N9 P3 123.7(4)
C43 N10 C44 106.3(7)
C43 N10 P4 130.4(5)
C44 N10 P4 115.7(6)
C46 N11 P4 121.3(5)
C46 N11 C45 109.2(9)
P4 N11 C45 111.5(5)
C48 N12 C47 118.8(7)
C48 N12 P4 122.7(6)
C47 N12 P4 117.1(6)
C2 O1 Li2 123.0(4)
C2 O1 Li5 147.7(4)
Li2 O1 Li5 83.3(4)
C2 O1 Li1 116.1(4)
Li2 O1 Li1 83.0(4)
Li5 O1 Li1 82.8(4)
C8 O2 Li1 129.5(4)
C8 O2 Li2 144.3(5)
Li1 O2 Li2 86.2(4)
C8 O2 Li6 99.6(4)
Li1 O2 Li6 80.5(4)
Li2 O2 Li6 82.5(4)
C14 O3 Li3 145.8(5)
C14 O3 Li4 131.7(5)
Li3 O3 Li4 82.4(4)
C14 O3 Li5 103.0(4)
Li3 O3 Li5 83.3(4)
Li4 O3 Li5 80.3(4)
C20 O4 Li4 118.7(4)
C20 O4 Li6 149.1(4)
Li4 O4 Li6 81.6(4)
C20 O4 Li3 121.9(4)
Li4 O4 Li3 80.4(4)
Li6 O4 Li3 82.4(4)
Li6 O5 Li5 85.4(4)
Li6 O5 Li3 86.7(4)
Li5 O5 Li3 89.9(4)
Li6 O5 Li1 87.8(4)
Li5 O5 Li1 86.5(4)
Li3 O5 Li1 173.7(4)
Li6 O5 H50 155.(2)
Li5 O5 H50 119.(2)
Li3 O5 H50 98.(2)
Li1 O5 H50 88.(2)
Li4 O6 Li2 170.8(5)
Li4 O6 Li6 84.2(4)
Li2 O6 Li6 90.4(4)
Li4 O6 Li5 87.2(4)
Li2 O6 Li5 84.8(4)
Li6 O6 Li5 82.7(4)
Li4 O6 H60 101.(4)
Li2 O6 H60 88.(4)
Li6 O6 H60 145.(4)
Li5 O6 H60 132.(4)
P1 O7 Li1 142.3(4)
P2 O8 Li2 150.8(4)
P3 O9 Li3 151.9(4)
P4 O10 Li4 145.9(4)
O7 P1 N1 111.8(3)
O7 P1 N3 118.6(3)
N1 P1 N3 105.2(3)
O7 P1 N2 110.3(3)
N1 P1 N2 105.9(4)
N3 P1 N2 103.9(4)
O8 P2 N5 117.2(3)
O8 P2 N4 109.6(2)
N5 P2 N4 106.7(3)
O8 P2 N6 112.2(2)
N5 P2 N6 101.9(2)
N4 P2 N6 108.7(2)
O9 P3 N9 110.0(2)
O9 P3 N7 107.4(2)
N9 P3 N7 111.1(3)
O9 P3 N8 116.9(3)
N9 P3 N8 102.8(3)
N7 P3 N8 108.6(3)
O10 P4 N12 110.7(3)
O10 P4 N10 108.0(3)
N12 P4 N10 114.3(4)
O10 P4 N11 116.7(3)
N12 P4 N11 102.8(4)
N10 P4 N11 104.3(3)

loop_
_geom_bond_atom_site_label_1
_geom_bond_atom_site_label_2
_geom_bond_distance
C1 C2 1.364(8)
C1 H1A 1.09(7)
C1 H1B 1.09(7)
C2 O1 1.318(6)
C2 C3 1.544(8)
C3 C6 1.529(9)
C3 C4 1.537(9)
C3 C5 1.544(9)
C4 H4A 0.98
C4 H4B 0.98
C4 H4C 0.98
C5 H5A 0.98
C5 H5B 0.98
C5 H5C 0.98
C6 H6A 0.98
C6 H6B 0.98
C6 H6C 0.98
C7 C8 1.286(9)
C7 H7A 1.16(10)
C7 H7B 0.83(10)
C8 O2 1.334(7)
C8 C9 1.565(7)
C8 Li6 2.755(11)
C9 C12 1.499(8)
C9 C10 1.527(8)
C9 C11 1.535(9)
C10 H10A 0.98
C10 H10B 0.98
C10 H10C 0.98
C11 H11A 0.98
C11 H11B 0.98
C11 H11C 0.98
C12 H12A 0.98
C12 H12B 0.98
C12 H12C 0.98
C13 C14 1.359(9)
C13 H13A 0.95(8)
C13 H13B 0.89(8)
C14 O3 1.282(6)
C14 C15 1.486(8)
C14 Li5 2.768(10)
C15 C17 1.516(9)
C15 C16 1.538(9)
C15 C18 1.571(8)
C16 H16A 0.98
C16 H16B 0.98
C16 H16C 0.98
C17 H17A 0.98
C17 H17B 0.98
C17 H17C 0.98
C18 H18A 0.98
C18 H18B 0.98
C18 H18C 0.98
C19 C20 1.306(9)
C19 H19A 0.89(7)
C19 H19B 0.76(8)
C20 O4 1.344(6)
C20 C21 1.515(8)
C21 C24 1.504(10)
C21 C22 1.513(9)
C21 C23 1.537(9)
C22 H22A 0.98
C22 H22B 0.98
C22 H22C 0.98
C23 H23A 0.98
C23 H23B 0.98
C23 H23C 0.98
C24 H24A 0.98
C24 H24B 0.98
C24 H24C 0.98
C25 N1 1.492(9)
C25 H25A 0.98
C25 H25B 0.98
C25 H25C 0.98
C26 N1 1.354(9)
C26 H26A 0.9802
C26 H26B 0.9802
C26 H26C 0.9802
C27 N2 1.396(9)
C27 H27A 0.98
C27 H27B 0.98
C27 H27C 0.98
C28 N2 1.565(9)
C28 H28A 0.98
C28 H28B 0.98
C28 H28C 0.98
C29 N3 1.179(9)
C29 H29A 0.9805
C29 H29B 0.9805
C29 H29C 0.9805
C30 N3 1.707(12)
C30 H30A 0.9802
C30 H30B 0.9802
C30 H30C 0.9802
C31 N4 1.487(7)
C31 H31A 0.98
C31 H31B 0.98
C31 H31C 0.98
C32 N4 1.447(8)
C32 H32A 0.98
C32 H32B 0.98
C32 H32C 0.98
C33 N5 1.488(8)
C33 H33A 0.98
C33 H33B 0.98
C33 H33C 0.98
C34 N5 1.496(8)
C34 H34A 0.98
C34 H34B 0.98
C34 H34C 0.98
C35 N6 1.467(7)
C35 H35A 0.98
C35 H35B 0.98
C35 H35C 0.98
C36 N6 1.463(7)
C36 H36A 0.98
C36 H36B 0.98
C36 H36C 0.98
C37 N7 1.447(7)
C37 H37A 0.98
C37 H37B 0.98
C37 H37C 0.98
C38 N7 1.469(8)
C38 H38A 0.98
C38 H38B 0.98
C38 H38C 0.98
C39 N8 1.429(8)
C39 H39A 0.98
C39 H39B 0.98
C39 H39C 0.98
C40 N8 1.430(9)
C40 H40A 0.98
C40 H40B 0.98
C40 H40C 0.98
C41 N9 1.450(8)
C41 H41A 0.98
C41 H41B 0.98
C41 H41C 0.98
C42 N9 1.448(7)
C42 H42A 0.98
C42 H42B 0.98
C42 H42C 0.98
C43 N10 1.350(9)
C43 H43A 0.98
C43 H43B 0.98
C43 H43C 0.98
C44 N10 1.603(10)
C44 H44A 0.98
C44 H44B 0.98
C44 H44C 0.98
C45 N11 1.638(9)
C45 H45A 0.98
C45 H45B 0.98
C45 H45C 0.98
C46 N11 1.319(10)
C46 H46A 1.0087
C46 H46B 1.0081
C46 H46C 1.0099
C47 N12 1.573(10)
C47 H47A 0.9801
C47 H47B 0.9801
C47 H47C 0.9801
C48 N12 1.442(11)
C48 H48A 0.98
C48 H48B 0.98
C48 H48C 0.98
Li1 O7 1.899(9)
Li1 O2 1.935(10)
Li1 O5 1.971(10)
Li1 O1 2.051(9)
Li1 Li2 2.668(13)
Li1 Li5 2.671(11)
Li1 Li6 2.678(12)
Li1 H50 2.21(5)
Li2 O8 1.909(10)
Li2 O6 1.933(9)
Li2 O2 1.970(9)
Li2 O1 1.975(11)
Li2 Li5 2.632(13)
Li2 Li6 2.755(14)
Li2 H60 2.04(5)
Li3 O9 1.904(10)
Li3 O3 1.923(10)
Li3 O5 1.943(9)
Li3 O4 2.003(10)
Li3 Li4 2.570(13)
Li3 Li6 2.631(14)
Li3 Li5 2.735(13)
Li3 H50 2.34(4)
Li4 O6 1.924(9)
Li4 O10 1.956(9)
Li4 O3 1.980(10)
Li4 O4 1.979(10)
Li4 Li6 2.597(11)
Li4 Li5 2.686(13)
Li4 H60 2.18(6)
Li5 O5 1.929(10)
Li5 O6 1.971(11)
Li5 O1 1.986(10)
Li5 O3 2.182(10)
Li5 Li6 2.590(6)
Li6 O5 1.889(11)
Li6 O6 1.949(11)
Li6 O4 1.993(11)
Li6 O2 2.198(11)
N1 P1 1.587(6)
N2 P1 1.634(6)
N3 P1 1.632(6)
N4 P2 1.651(5)
N5 P2 1.633(5)
N6 P2 1.652(4)
N7 P3 1.626(5)
N8 P3 1.657(5)
N9 P3 1.624(5)
N10 P4 1.619(6)
N11 P4 1.634(6)
N12 P4 1.591(7)
O5 H50 1.06(5)
O6 H60 0.73(5)
O7 P1 1.466(4)
O8 P2 1.447(4)
O9 P3 1.500(4)
O10 P4 1.467(4)

loop_
_geom_torsion_atom_site_label_1
_geom_torsion_atom_site_label_2
_geom_torsion_atom_site_label_3
_geom_torsion_atom_site_label_4
_geom_torsion
O1 C2 C3 C6 -55.4(7)
C1 C2 C3 C6 127.5(6)
O1 C2 C3 C4 58.4(7)
C1 C2 C3 C4 -118.6(7)
O1 C2 C3 C5 -174.8(5)
C1 C2 C3 C5 8.1(9)
C7 C8 C9 C12 6.9(10)
O2 C8 C9 C12 -172.2(5)
Li6 C8 C9 C12 127.8(5)
C7 C8 C9 C10 -116.0(9)
O2 C8 C9 C10 64.9(7)
Li6 C8 C9 C10 4.9(7)
C7 C8 C9 C11 126.2(9)
O2 C8 C9 C11 -52.9(7)
Li6 C8 C9 C11 -112.8(5)
O3 C14 C15 C17 56.4(6)
C13 C14 C15 C17 -128.0(7)
Li5 C14 C15 C17 114.4(5)
O3 C14 C15 C16 -63.6(7)
C13 C14 C15 C16 111.9(8)
Li5 C14 C15 C16 -5.6(7)
O3 C14 C15 C18 178.8(5)
C13 C14 C15 C18 -5.6(9)
Li5 C14 C15 C18 -123.2(6)
C19 C20 C21 C24 -122.3(8)
O4 C20 C21 C24 53.7(7)
C19 C20 C21 C22 -2.3(9)
O4 C20 C21 C22 173.7(5)
C19 C20 C21 C23 114.5(8)
O4 C20 C21 C23 -69.6(7)
O7 Li1 Li2 O8 -6.(3)
O2 Li1 Li2 O8 84.2(12)
O5 Li1 Li2 O8 -176.2(12)
O1 Li1 Li2 O8 -84.0(13)
Li5 Li1 Li2 O8 -142.8(13)
Li6 Li1 Li2 O8 149.7(13)
O7 Li1 Li2 O6 173.6(16)
O2 Li1 Li2 O6 -96.2(5)
O5 Li1 Li2 O6 3.5(4)
O1 Li1 Li2 O6 95.6(4)
Li5 Li1 Li2 O6 36.8(3)
Li6 Li1 Li2 O6 -30.7(3)
O7 Li1 Li2 O2 -90.2(17)
O5 Li1 Li2 O2 99.7(4)
O1 Li1 Li2 O2 -168.2(5)
Li5 Li1 Li2 O2 133.0(5)
Li6 Li1 Li2 O2 65.5(4)
O7 Li1 Li2 O1 78.0(17)
O2 Li1 Li2 O1 168.2(5)
O5 Li1 Li2 O1 -92.1(4)
Li5 Li1 Li2 O1 -58.8(3)
Li6 Li1 Li2 O1 -126.3(4)
O7 Li1 Li2 Li5 136.8(17)
O2 Li1 Li2 Li5 -133.0(5)
O5 Li1 Li2 Li5 -33.3(4)
O1 Li1 Li2 Li5 58.8(3)
Li6 Li1 Li2 Li5 -67.5(3)
O7 Li1 Li2 Li6 -155.7(17)
O2 Li1 Li2 Li6 -65.5(4)
O5 Li1 Li2 Li6 34.2(3)
O1 Li1 Li2 Li6 126.3(4)
Li5 Li1 Li2 Li6 67.5(3)
O9 Li3 Li4 O6 167.7(12)
O3 Li3 Li4 O6 -97.3(5)
O5 Li3 Li4 O6 -0.1(4)
O4 Li3 Li4 O6 93.3(4)
Li6 Li3 Li4 O6 33.9(4)
Li5 Li3 Li4 O6 -33.5(4)
O9 Li3 Li4 O10 -18.(3)
O3 Li3 Li4 O10 77.1(16)
O5 Li3 Li4 O10 174.3(15)
O4 Li3 Li4 O10 -92.3(16)
Li6 Li3 Li4 O10 -151.7(16)
Li5 Li3 Li4 O10 140.9(16)
O9 Li3 Li4 O3 -95.0(14)
O5 Li3 Li4 O3 97.1(4)
O4 Li3 Li4 O3 -169.4(5)
Li6 Li3 Li4 O3 131.2(5)
Li5 Li3 Li4 O3 63.7(3)
O9 Li3 Li4 O4 74.4(13)
O3 Li3 Li4 O4 169.4(5)
O5 Li3 Li4 O4 -93.5(4)
Li6 Li3 Li4 O4 -59.4(3)
Li5 Li3 Li4 O4 -126.9(4)
O9 Li3 Li4 Li6 133.8(14)
O3 Li3 Li4 Li6 -131.2(5)
O5 Li3 Li4 Li6 -34.0(3)
O4 Li3 Li4 Li6 59.4(3)
Li5 Li3 Li4 Li6 -67.4(3)
O9 Li3 Li4 Li5 -158.8(14)
O3 Li3 Li4 Li5 -63.7(3)
O5 Li3 Li4 Li5 33.4(3)
O4 Li3 Li4 Li5 126.9(4)
Li6 Li3 Li4 Li5 67.4(3)
O8 Li2 Li5 O5 -165.9(7)
O6 Li2 Li5 O5 -92.4(5)
O2 Li2 Li5 O5 2.1(5)
O1 Li2 Li5 O5 94.8(4)
Li1 Li2 Li5 O5 34.2(4)
Li6 Li2 Li5 O5 -36.0(4)
O8 Li2 Li5 O6 -73.5(7)
O2 Li2 Li5 O6 94.6(5)
O1 Li2 Li5 O6 -172.8(5)
Li1 Li2 Li5 O6 126.7(5)
Li6 Li2 Li5 O6 56.4(3)
O8 Li2 Li5 O1 99.3(7)
O6 Li2 Li5 O1 172.8(5)
O2 Li2 Li5 O1 -92.7(4)
Li1 Li2 Li5 O1 -60.6(3)
Li6 Li2 Li5 O1 -130.8(3)
O8 Li2 Li5 O3 -71.7(11)
O6 Li2 Li5 O3 1.8(6)
O2 Li2 Li5 O3 96.4(8)
O1 Li2 Li5 O3 -170.9(8)
Li1 Li2 Li5 O3 128.5(8)
Li6 Li2 Li5 O3 58.2(8)
O8 Li2 Li5 Li6 -129.9(8)
O6 Li2 Li5 Li6 -56.4(3)
O2 Li2 Li5 Li6 38.2(3)
O1 Li2 Li5 Li6 130.8(3)
Li1 Li2 Li5 Li6 70.3(3)
O8 Li2 Li5 Li1 159.8(8)
O6 Li2 Li5 Li1 -126.7(5)
O2 Li2 Li5 Li1 -32.1(3)
O1 Li2 Li5 Li1 60.6(3)
Li6 Li2 Li5 Li1 -70.3(3)
O8 Li2 Li5 Li4 -76.7(8)
O6 Li2 Li5 Li4 -3.2(3)
O2 Li2 Li5 Li4 91.4(4)
O1 Li2 Li5 Li4 -175.9(5)
Li1 Li2 Li5 Li4 123.5(5)
Li6 Li2 Li5 Li4 53.2(4)
O8 Li2 Li5 Li3 -127.9(6)
O6 Li2 Li5 Li3 -54.4(5)
O2 Li2 Li5 Li3 40.2(7)
O1 Li2 Li5 Li3 132.9(6)
Li1 Li2 Li5 Li3 72.3(6)
Li6 Li2 Li5 Li3 2.0(6)
O8 Li2 Li5 C14 -28.3(13)
O6 Li2 Li5 C14 45.2(8)
O2 Li2 Li5 C14 139.8(8)
O1 Li2 Li5 C14 -127.5(9)
Li1 Li2 Li5 C14 171.9(9)
Li6 Li2 Li5 C14 101.6(8)
O7 Li1 Li5 O5 65.7(6)
O2 Li1 Li5 O5 -97.7(5)
O1 Li1 Li5 O5 171.2(6)
Li2 Li1 Li5 O5 -130.4(5)
Li6 Li1 Li5 O5 -56.0(4)
O7 Li1 Li5 O6 160.1(6)
O2 Li1 Li5 O6 -3.2(5)
O5 Li1 Li5 O6 94.4(5)
O1 Li1 Li5 O6 -94.4(4)
Li2 Li1 Li5 O6 -36.0(3)
Li6 Li1 Li5 O6 38.4(4)
O7 Li1 Li5 O1 -105.5(7)
O2 Li1 Li5 O1 91.1(4)
O5 Li1 Li5 O1 -171.2(6)
Li2 Li1 Li5 O1 58.4(4)
Li6 Li1 Li5 O1 132.8(4)
O7 Li1 Li5 O3 64.6(10)
O2 Li1 Li5 O3 -98.8(7)
O5 Li1 Li5 O3 -1.1(6)
O1 Li1 Li5 O3 170.1(8)
Li2 Li1 Li5 O3 -131.5(8)
Li6 Li1 Li5 O3 -57.1(7)
O7 Li1 Li5 Li6 121.7(7)
O2 Li1 Li5 Li6 -41.6(3)
O5 Li1 Li5 Li6 56.0(4)
O1 Li1 Li5 Li6 -132.8(4)
Li2 Li1 Li5 Li6 -74.4(4)
O7 Li1 Li5 Li2 -163.9(7)
O2 Li1 Li5 Li2 32.7(4)
O5 Li1 Li5 Li2 130.4(5)
O1 Li1 Li5 Li2 -58.4(4)
Li6 Li1 Li5 Li2 74.4(4)
O7 Li1 Li5 Li4 121.7(6)
O2 Li1 Li5 Li4 -41.7(7)
O5 Li1 Li5 Li4 56.0(6)
O1 Li1 Li5 Li4 -132.8(6)
Li2 Li1 Li5 Li4 -74.4(6)
Li6 Li1 Li5 Li4 0.0(7)
O7 Li1 Li5 Li3 69.4(7)
O2 Li1 Li5 Li3 -94.0(4)
O5 Li1 Li5 Li3 3.7(3)
O1 Li1 Li5 Li3 174.9(5)
Li2 Li1 Li5 Li3 -126.7(5)
Li6 Li1 Li5 Li3 -52.4(4)
O7 Li1 Li5 C14 25.5(13)
O2 Li1 Li5 C14 -137.8(9)
O5 Li1 Li5 C14 -40.2(9)
O1 Li1 Li5 C14 131.0(10)
Li2 Li1 Li5 C14 -170.6(10)
Li6 Li1 Li5 C14 -96.2(9)
O6 Li4 Li5 O5 97.9(5)
O10 Li4 Li5 O5 163.3(6)
O3 Li4 Li5 O5 -89.9(4)
O4 Li4 Li5 O5 4.6(4)
Li3 Li4 Li5 O5 -33.7(3)
Li6 Li4 Li5 O5 37.7(4)
O10 Li4 Li5 O6 65.4(6)
O3 Li4 Li5 O6 172.3(6)
O4 Li4 Li5 O6 -93.3(4)
Li3 Li4 Li5 O6 -131.5(5)
Li6 Li4 Li5 O6 -60.2(4)
O6 Li4 Li5 O1 -1.6(7)
O10 Li4 Li5 O1 63.9(10)
O3 Li4 Li5 O1 170.7(9)
O4 Li4 Li5 O1 -94.9(8)
Li3 Li4 Li5 O1 -133.1(8)
Li6 Li4 Li5 O1 -61.7(8)
O6 Li4 Li5 O3 -172.3(6)
O10 Li4 Li5 O3 -106.9(6)
O4 Li4 Li5 O3 94.4(4)
Li3 Li4 Li5 O3 56.2(3)
Li6 Li4 Li5 O3 127.5(4)
O6 Li4 Li5 Li6 60.2(4)
O10 Li4 Li5 Li6 125.6(7)
O3 Li4 Li5 Li6 -127.5(4)
O4 Li4 Li5 Li6 -33.1(3)
Li3 Li4 Li5 Li6 -71.3(4)
O6 Li4 Li5 Li2 3.2(3)
O10 Li4 Li5 Li2 68.6(6)
O3 Li4 Li5 Li2 175.5(5)
O4 Li4 Li5 Li2 -90.1(4)
Li3 Li4 Li5 Li2 -128.3(5)
Li6 Li4 Li5 Li2 -57.0(4)
O6 Li4 Li5 Li1 60.2(6)
O10 Li4 Li5 Li1 125.6(5)
O3 Li4 Li5 Li1 -127.5(6)
O4 Li4 Li5 Li1 -33.1(7)
Li3 Li4 Li5 Li1 -71.3(6)
Li6 Li4 Li5 Li1 0.0(7)
O6 Li4 Li5 Li3 131.5(5)
O10 Li4 Li5 Li3 -163.1(7)
O3 Li4 Li5 Li3 -56.2(3)
O4 Li4 Li5 Li3 38.2(3)
Li6 Li4 Li5 Li3 71.3(4)
O6 Li4 Li5 C14 -150.4(5)
O10 Li4 Li5 C14 -85.0(6)
O3 Li4 Li5 C14 21.9(2)
O4 Li4 Li5 C14 116.3(4)
Li3 Li4 Li5 C14 78.1(3)
Li6 Li4 Li5 C14 149.4(3)
O9 Li3 Li5 O5 -63.5(7)
O3 Li3 Li5 O5 -171.5(6)
O4 Li3 Li5 O5 91.2(4)
Li4 Li3 Li5 O5 128.7(5)
Li6 Li3 Li5 O5 57.7(4)
O9 Li3 Li5 O6 -159.9(7)
O3 Li3 Li5 O6 92.2(4)
O5 Li3 Li5 O6 -96.3(4)
O4 Li3 Li5 O6 -5.2(4)
Li4 Li3 Li5 O6 32.4(3)
Li6 Li3 Li5 O6 -38.6(4)
O9 Li3 Li5 O1 -61.0(12)
O3 Li3 Li5 O1 -169.0(9)
O5 Li3 Li5 O1 2.5(7)
O4 Li3 Li5 O1 93.7(8)
Li4 Li3 Li5 O1 131.2(8)
Li6 Li3 Li5 O1 60.3(8)
O9 Li3 Li5 O3 107.9(8)
O5 Li3 Li5 O3 171.5(6)
O4 Li3 Li5 O3 -97.3(4)
Li4 Li3 Li5 O3 -59.8(3)
Li6 Li3 Li5 O3 -130.8(4)
O9 Li3 Li5 Li6 -121.3(8)
O3 Li3 Li5 Li6 130.8(4)
O5 Li3 Li5 Li6 -57.7(4)
O4 Li3 Li5 Li6 33.4(3)
Li4 Li3 Li5 Li6 71.0(3)
O9 Li3 Li5 Li2 -123.4(7)
O3 Li3 Li5 Li2 128.7(6)
O5 Li3 Li5 Li2 -59.9(6)
O4 Li3 Li5 Li2 31.3(7)
Li4 Li3 Li5 Li2 68.9(5)
Li6 Li3 Li5 Li2 -2.1(6)
O9 Li3 Li5 Li1 -67.4(8)
O3 Li3 Li5 Li1 -175.3(5)
O5 Li3 Li5 Li1 -3.8(3)
O4 Li3 Li5 Li1 87.3(4)
Li4 Li3 Li5 Li1 124.9(5)
Li6 Li3 Li5 Li1 53.9(4)
O9 Li3 Li5 Li4 167.7(8)
O3 Li3 Li5 Li4 59.8(3)
O5 Li3 Li5 Li4 -128.7(5)
O4 Li3 Li5 Li4 -37.5(3)
Li6 Li3 Li5 Li4 -71.0(3)
O9 Li3 Li5 C14 92.1(7)
O3 Li3 Li5 C14 -15.9(2)
O5 Li3 Li5 C14 155.6(5)
O4 Li3 Li5 C14 -113.2(4)
Li4 Li3 Li5 C14 -75.7(3)
Li6 Li3 Li5 C14 -146.6(3)
O3 C14 Li5 O5 43.2(5)
C13 C14 Li5 O5 174.2(6)
C15 C14 Li5 O5 -53.0(7)
O3 C14 Li5 O6 -58.5(5)
C13 C14 Li5 O6 72.5(6)
C15 C14 Li5 O6 -154.8(5)
O3 C14 Li5 O1 176.9(9)
C13 C14 Li5 O1 -52.1(9)
C15 C14 Li5 O1 80.7(9)
C13 C14 Li5 O3 131.0(6)
C15 C14 Li5 O3 -96.2(6)
O3 C14 Li5 Li6 -7.3(4)
C13 C14 Li5 Li6 123.8(5)
C15 C14 Li5 Li6 -103.5(5)
O3 C14 Li5 Li2 -91.4(9)
C13 C14 Li5 Li2 39.6(10)
C15 C14 Li5 Li2 172.4(8)
O3 C14 Li5 Li1 73.4(10)
C13 C14 Li5 Li1 -155.5(10)
C15 C14 Li5 Li1 -22.8(12)
O3 C14 Li5 Li4 -36.9(4)
C13 C14 Li5 Li4 94.2(5)
C15 C14 Li5 Li4 -133.1(5)
O3 C14 Li5 Li3 25.0(4)
C13 C14 Li5 Li3 156.1(5)
C15 C14 Li5 Li3 -71.2(5)
O6 Li5 Li6 O5 179.0(8)
O1 Li5 Li6 O5 -91.6(5)
O3 Li5 Li6 O5 87.7(5)
Li2 Li5 Li6 O5 -126.3(5)
Li1 Li5 Li6 O5 -57.2(4)
Li4 Li5 Li6 O5 122.8(6)
Li3 Li5 Li6 O5 55.7(4)
C14 Li5 Li6 O5 90.9(5)
O5 Li5 Li6 O6 -179.0(8)
O1 Li5 Li6 O6 89.4(5)
O3 Li5 Li6 O6 -91.4(4)
Li2 Li5 Li6 O6 54.7(4)
Li1 Li5 Li6 O6 123.8(6)
Li4 Li5 Li6 O6 -56.2(4)
Li3 Li5 Li6 O6 -123.3(5)
C14 Li5 Li6 O6 -88.1(4)
O5 Li5 Li6 O4 -89.7(5)
O6 Li5 Li6 O4 89.3(4)
O1 Li5 Li6 O4 178.7(6)
O3 Li5 Li6 O4 -2.1(3)
Li2 Li5 Li6 O4 144.0(5)
Li1 Li5 Li6 O4 -146.9(6)
Li4 Li5 Li6 O4 33.1(3)
Li3 Li5 Li6 O4 -34.0(3)
C14 Li5 Li6 O4 1.2(3)
O5 Li5 Li6 O2 92.8(5)
O6 Li5 Li6 O2 -88.2(5)
O1 Li5 Li6 O2 1.2(2)
O3 Li5 Li6 O2 -179.5(5)
Li2 Li5 Li6 O2 -33.5(3)
Li1 Li5 Li6 O2 35.7(3)
Li4 Li5 Li6 O2 -144.4(6)
Li3 Li5 Li6 O2 148.5(5)
C14 Li5 Li6 O2 -176.3(5)
O5 Li5 Li6 Li4 -122.8(6)
O6 Li5 Li6 Li4 56.2(4)
O1 Li5 Li6 Li4 145.6(6)
O3 Li5 Li6 Li4 -35.2(3)
Li2 Li5 Li6 Li4 110.9(5)
Li1 Li5 Li6 Li4 -180.0(7)
Li3 Li5 Li6 Li4 -67.1(4)
C14 Li5 Li6 Li4 -31.9(3)
O5 Li5 Li6 Li3 -55.7(4)
O6 Li5 Li6 Li3 123.3(5)
O1 Li5 Li6 Li3 -147.3(5)
O3 Li5 Li6 Li3 31.9(3)
Li2 Li5 Li6 Li3 178.0(6)
Li1 Li5 Li6 Li3 -112.9(5)
Li4 Li5 Li6 Li3 67.1(4)
C14 Li5 Li6 Li3 35.2(3)
O5 Li5 Li6 Li1 57.2(4)
O6 Li5 Li6 Li1 -123.8(6)
O1 Li5 Li6 Li1 -34.4(3)
O3 Li5 Li6 Li1 144.8(5)
Li2 Li5 Li6 Li1 -69.1(4)
Li4 Li5 Li6 Li1 180.0(7)
Li3 Li5 Li6 Li1 112.9(5)
C14 Li5 Li6 Li1 148.1(5)
O5 Li5 Li6 Li2 126.3(5)
O6 Li5 Li6 Li2 -54.7(4)
O1 Li5 Li6 Li2 34.7(3)
O3 Li5 Li6 Li2 -146.1(5)
Li1 Li5 Li6 Li2 69.1(4)
Li4 Li5 Li6 Li2 -110.9(5)
Li3 Li5 Li6 Li2 -178.0(6)
C14 Li5 Li6 Li2 -142.8(5)
O5 Li5 Li6 C8 89.7(4)
O6 Li5 Li6 C8 -91.3(5)
O1 Li5 Li6 C8 -1.9(3)
O3 Li5 Li6 C8 177.3(5)
Li2 Li5 Li6 C8 -36.6(3)
Li1 Li5 Li6 C8 32.5(3)
Li4 Li5 Li6 C8 -147.5(6)
Li3 Li5 Li6 C8 145.4(5)
C14 Li5 Li6 C8 -179.4(5)
O6 Li4 Li6 O5 -97.0(5)
O10 Li4 Li6 O5 -158.4(7)
O3 Li4 Li6 O5 1.0(5)
O4 Li4 Li6 O5 95.7(5)
Li3 Li4 Li6 O5 35.2(4)
Li5 Li4 Li6 O5 -38.6(4)
O10 Li4 Li6 O6 -61.3(7)
O3 Li4 Li6 O6 98.0(5)
O4 Li4 Li6 O6 -167.2(6)
Li3 Li4 Li6 O6 132.2(5)
Li5 Li4 Li6 O6 58.4(4)
O6 Li4 Li6 O4 167.2(6)
O10 Li4 Li6 O4 105.9(8)
O3 Li4 Li6 O4 -94.7(4)
Li3 Li4 Li6 O4 -60.6(3)
Li5 Li4 Li6 O4 -134.4(4)
O6 Li4 Li6 O2 -0.2(6)
O10 Li4 Li6 O2 -61.5(10)
O3 Li4 Li6 O2 97.8(7)
O4 Li4 Li6 O2 -167.4(8)
Li3 Li4 Li6 O2 132.0(7)
Li5 Li4 Li6 O2 58.2(7)
O6 Li4 Li6 Li5 -58.4(4)
O10 Li4 Li6 Li5 -119.7(8)
O3 Li4 Li6 Li5 39.7(3)
O4 Li4 Li6 Li5 134.4(4)
Li3 Li4 Li6 Li5 73.8(3)
O6 Li4 Li6 Li3 -132.2(5)
O10 Li4 Li6 Li3 166.5(8)
O3 Li4 Li6 Li3 -34.2(3)
O4 Li4 Li6 Li3 60.6(3)
Li5 Li4 Li6 Li3 -73.8(3)
O6 Li4 Li6 Li1 -58.4(6)
O10 Li4 Li6 Li1 -119.7(7)
O3 Li4 Li6 Li1 39.6(8)
O4 Li4 Li6 Li1 134.4(7)
Li3 Li4 Li6 Li1 73.8(6)
Li5 Li4 Li6 Li1 0.0(7)
O6 Li4 Li6 Li2 -5.2(3)
O10 Li4 Li6 Li2 -66.5(7)
O3 Li4 Li6 Li2 92.8(4)
O4 Li4 Li6 Li2 -172.4(5)
Li3 Li4 Li6 Li2 127.0(5)
Li5 Li4 Li6 Li2 53.2(4)
O6 Li4 Li6 C8 43.0(9)
O10 Li4 Li6 C8 -18.4(14)
O3 Li4 Li6 C8 141.0(8)
O4 Li4 Li6 C8 -124.3(10)
Li3 Li4 Li6 C8 175.1(10)
Li5 Li4 Li6 C8 101.3(9)
O9 Li3 Li6 O5 73.6(7)
O3 Li3 Li6 O5 -93.4(4)
O4 Li3 Li6 O5 170.7(6)
Li4 Li3 Li6 O5 -128.7(5)
Li5 Li3 Li6 O5 -56.3(3)
O9 Li3 Li6 O6 169.1(6)
O3 Li3 Li6 O6 2.1(4)
O5 Li3 Li6 O6 95.5(5)
O4 Li3 Li6 O6 -93.8(4)
Li4 Li3 Li6 O6 -33.2(4)
Li5 Li3 Li6 O6 39.2(4)
O9 Li3 Li6 O4 -97.1(6)
O3 Li3 Li6 O4 95.9(4)
O5 Li3 Li6 O4 -170.7(6)
Li4 Li3 Li6 O4 60.5(4)
Li5 Li3 Li6 O4 133.0(4)
O9 Li3 Li6 O2 75.1(10)
O3 Li3 Li6 O2 -91.9(8)
O5 Li3 Li6 O2 1.5(7)
O4 Li3 Li6 O2 172.3(9)
Li4 Li3 Li6 O2 -127.2(8)
Li5 Li3 Li6 O2 -54.8(8)
O9 Li3 Li6 Li5 129.9(7)
O3 Li3 Li6 Li5 -37.1(3)
O5 Li3 Li6 Li5 56.3(3)
O4 Li3 Li6 Li5 -133.0(4)
Li4 Li3 Li6 Li5 -72.5(3)
O9 Li3 Li6 Li4 -157.6(7)
O3 Li3 Li6 Li4 35.3(4)
O5 Li3 Li6 Li4 128.7(5)
O4 Li3 Li6 Li4 -60.5(4)
Li5 Li3 Li6 Li4 72.5(3)
O9 Li3 Li6 Li1 76.0(7)
O3 Li3 Li6 Li1 -91.0(4)
O5 Li3 Li6 Li1 2.4(3)
O4 Li3 Li6 Li1 173.1(5)
Li4 Li3 Li6 Li1 -126.4(5)
Li5 Li3 Li6 Li1 -53.9(4)
O9 Li3 Li6 Li2 131.9(5)
O3 Li3 Li6 Li2 -35.1(7)
O5 Li3 Li6 Li2 58.3(5)
O4 Li3 Li6 Li2 -131.0(6)
Li4 Li3 Li6 Li2 -70.4(6)
Li5 Li3 Li6 Li2 2.0(6)
O9 Li3 Li6 C8 26.9(13)
O3 Li3 Li6 C8 -140.1(8)
O5 Li3 Li6 C8 -46.7(8)
O4 Li3 Li6 C8 124.0(10)
Li4 Li3 Li6 C8 -175.4(10)
Li5 Li3 Li6 C8 -103.0(9)
O7 Li1 Li6 O5 -62.4(6)
O2 Li1 Li6 O5 -176.9(6)
O1 Li1 Li6 O5 90.9(4)
Li2 Li1 Li6 O5 127.3(5)
Li5 Li1 Li6 O5 58.0(4)
O7 Li1 Li6 O6 -159.4(6)
O2 Li1 Li6 O6 86.2(4)
O5 Li1 Li6 O6 -96.9(5)
O1 Li1 Li6 O6 -6.0(5)
Li2 Li1 Li6 O6 30.4(3)
Li5 Li1 Li6 O6 -38.9(4)
O7 Li1 Li6 O4 -56.1(11)
O2 Li1 Li6 O4 -170.5(9)
O5 Li1 Li6 O4 6.3(7)
O1 Li1 Li6 O4 97.2(9)
Li2 Li1 Li6 O4 133.6(9)
Li5 Li1 Li6 O4 64.3(9)
O7 Li1 Li6 O2 114.4(7)
O5 Li1 Li6 O2 176.9(6)
O1 Li1 Li6 O2 -92.3(4)
Li2 Li1 Li6 O2 -55.9(3)
Li5 Li1 Li6 O2 -125.1(4)
O7 Li1 Li6 Li5 -120.5(7)
O2 Li1 Li6 Li5 125.1(3)
O5 Li1 Li6 Li5 -58.0(4)
O1 Li1 Li6 Li5 32.9(3)
Li2 Li1 Li6 Li5 69.3(3)
O7 Li1 Li6 Li4 -120.4(6)
O2 Li1 Li6 Li4 125.2(7)
O5 Li1 Li6 Li4 -58.0(6)
O1 Li1 Li6 Li4 32.9(8)
Li2 Li1 Li6 Li4 69.3(6)
Li5 Li1 Li6 Li4 0.0(7)
O7 Li1 Li6 Li3 -64.8(7)
O2 Li1 Li6 Li3 -179.2(5)
O5 Li1 Li6 Li3 -2.4(3)
O1 Li1 Li6 Li3 88.5(4)
Li2 Li1 Li6 Li3 124.9(5)
Li5 Li1 Li6 Li3 55.6(4)
O7 Li1 Li6 Li2 170.3(7)
O2 Li1 Li6 Li2 55.9(3)
O5 Li1 Li6 Li2 -127.3(5)
O1 Li1 Li6 Li2 -36.4(3)
Li5 Li1 Li6 Li2 -69.3(3)
O7 Li1 Li6 C8 90.4(6)
O2 Li1 Li6 C8 -24.0(2)
O5 Li1 Li6 C8 152.8(5)
O1 Li1 Li6 C8 -116.3(4)
Li2 Li1 Li6 C8 -79.9(3)
Li5 Li1 Li6 C8 -149.2(3)
O8 Li2 Li6 O5 162.0(6)
O6 Li2 Li6 O5 98.2(5)
O2 Li2 Li6 O5 -92.2(4)
O1 Li2 Li6 O5 2.2(4)
Li5 Li2 Li6 O5 36.8(4)
Li1 Li2 Li6 O5 -35.8(3)
O8 Li2 Li6 O6 63.9(7)
O2 Li2 Li6 O6 169.7(6)
O1 Li2 Li6 O6 -96.0(4)
Li5 Li2 Li6 O6 -61.4(4)
Li1 Li2 Li6 O6 -134.0(5)
O8 Li2 Li6 O4 60.4(11)
O6 Li2 Li6 O4 -3.5(7)
O2 Li2 Li6 O4 166.2(9)
O1 Li2 Li6 O4 -99.4(8)
Li5 Li2 Li6 O4 -64.8(8)
Li1 Li2 Li6 O4 -137.4(8)
O8 Li2 Li6 O2 -105.8(7)
O6 Li2 Li6 O2 -169.7(6)
O1 Li2 Li6 O2 94.4(4)
Li5 Li2 Li6 O2 128.9(4)
Li1 Li2 Li6 O2 56.3(3)
O8 Li2 Li6 Li5 125.2(7)
O6 Li2 Li6 Li5 61.4(4)
O2 Li2 Li6 Li5 -128.9(4)
O1 Li2 Li6 Li5 -34.6(2)
Li1 Li2 Li6 Li5 -72.6(3)
O8 Li2 Li6 Li4 69.3(7)
O6 Li2 Li6 Li4 5.5(3)
O2 Li2 Li6 Li4 175.1(5)
O1 Li2 Li6 Li4 -90.5(4)
Li5 Li2 Li6 Li4 -55.9(4)
Li1 Li2 Li6 Li4 -128.5(5)
O8 Li2 Li6 Li3 123.1(6)
O6 Li2 Li6 Li3 59.3(6)
O2 Li2 Li6 Li3 -131.0(5)
O1 Li2 Li6 Li3 -36.7(6)
Li5 Li2 Li6 Li3 -2.1(6)
Li1 Li2 Li6 Li3 -74.7(5)
O8 Li2 Li6 Li1 -162.2(7)
O6 Li2 Li6 Li1 134.0(5)
O2 Li2 Li6 Li1 -56.3(3)
O1 Li2 Li6 Li1 38.0(3)
Li5 Li2 Li6 Li1 72.6(3)
O8 Li2 Li6 C8 -88.4(6)
O6 Li2 Li6 C8 -152.3(5)
O2 Li2 Li6 C8 17.4(2)
O1 Li2 Li6 C8 111.8(3)
Li5 Li2 Li6 C8 146.4(3)
Li1 Li2 Li6 C8 73.8(3)
C7 C8 Li6 O5 -72.4(7)
O2 C8 Li6 O5 58.3(5)
C9 C8 Li6 O5 153.9(5)
C7 C8 Li6 O6 -177.4(7)
O2 C8 Li6 O6 -46.7(4)
C9 C8 Li6 O6 48.9(7)
C7 C8 Li6 O4 55.0(10)
O2 C8 Li6 O4 -174.4(9)
C9 C8 Li6 O4 -78.7(10)
C7 C8 Li6 O2 -130.6(7)
C9 C8 Li6 O2 95.7(6)
C7 C8 Li6 Li5 -124.1(6)
O2 C8 Li6 Li5 6.5(4)
C9 C8 Li6 Li5 102.2(5)
C7 C8 Li6 Li4 150.4(10)
O2 C8 Li6 Li4 -79.0(10)
C9 C8 Li6 Li4 16.7(12)
C7 C8 Li6 Li3 -37.8(11)
O2 C8 Li6 Li3 92.8(10)
C9 C8 Li6 Li3 -171.5(8)
C7 C8 Li6 Li1 -93.2(6)
O2 C8 Li6 Li1 37.4(4)
C9 C8 Li6 Li1 133.1(5)
C7 C8 Li6 Li2 -157.1(6)
O2 C8 Li6 Li2 -26.4(4)
C9 C8 Li6 Li2 69.2(5)
C1 C2 O1 Li2 20.0(8)
C3 C2 O1 Li2 -156.9(5)
C1 C2 O1 Li5 160.1(7)
C3 C2 O1 Li5 -16.8(10)
C1 C2 O1 Li1 -79.0(7)
C3 C2 O1 Li1 104.1(5)
O8 Li2 O1 C2 35.1(7)
O6 Li2 O1 C2 154.4(4)
O2 Li2 O1 C2 -108.1(5)
Li5 Li2 O1 C2 159.8(5)
Li1 Li2 O1 C2 -116.7(5)
Li6 Li2 O1 C2 -160.6(4)
O8 Li2 O1 Li5 -124.7(6)
O6 Li2 O1 Li5 -5.4(4)
O2 Li2 O1 Li5 92.1(4)
Li1 Li2 O1 Li5 83.6(4)
Li6 Li2 O1 Li5 39.7(3)
O8 Li2 O1 Li1 151.8(5)
O6 Li2 O1 Li1 -89.0(4)
O2 Li2 O1 Li1 8.5(4)
Li5 Li2 O1 Li1 -83.6(4)
Li6 Li2 O1 Li1 -43.9(3)
O5 Li5 O1 C2 122.6(7)
O6 Li5 O1 C2 -141.9(7)
O3 Li5 O1 C2 -6.(4)
Li6 Li5 O1 C2 169.6(7)
Li2 Li5 O1 C2 -147.2(8)
Li1 Li5 O1 C2 129.1(8)
Li4 Li5 O1 C2 -140.7(8)
Li3 Li5 O1 C2 120.8(9)
C14 Li5 O1 C2 -14.1(13)
O5 Li5 O1 Li2 -90.3(4)
O6 Li5 O1 Li2 5.3(4)
O3 Li5 O1 Li2 142.(3)
Li6 Li5 O1 Li2 -43.2(3)
Li1 Li5 O1 Li2 -83.7(4)
Li4 Li5 O1 Li2 6.4(7)
Li3 Li5 O1 Li2 -92.1(8)
C14 Li5 O1 Li2 133.1(8)
O5 Li5 O1 Li1 -6.5(4)
O6 Li5 O1 Li1 89.1(4)
O3 Li5 O1 Li1 -135.(3)
Li6 Li5 O1 Li1 40.5(3)
Li2 Li5 O1 Li1 83.7(4)
Li4 Li5 O1 Li1 90.2(8)
Li3 Li5 O1 Li1 -8.3(8)
C14 Li5 O1 Li1 -143.2(8)
O7 Li1 O1 C2 -35.1(8)
O2 Li1 O1 C2 114.8(5)
O5 Li1 O1 C2 -146.1(4)
Li2 Li1 O1 C2 123.4(5)
Li5 Li1 O1 C2 -152.5(5)
Li6 Li1 O1 C2 169.0(4)
O7 Li1 O1 Li2 -158.6(6)
O2 Li1 O1 Li2 -8.7(4)
O5 Li1 O1 Li2 90.4(4)
Li5 Li1 O1 Li2 84.1(4)
Li6 Li1 O1 Li2 45.5(4)
O7 Li1 O1 Li5 117.3(6)
O2 Li1 O1 Li5 -92.8(4)
O5 Li1 O1 Li5 6.4(4)
Li2 Li1 O1 Li5 -84.1(4)
Li6 Li1 O1 Li5 -38.6(3)
C7 C8 O2 Li1 -22.0(11)
C9 C8 O2 Li1 157.1(5)
Li6 C8 O2 Li1 -85.5(6)
C7 C8 O2 Li2 154.1(9)
C9 C8 O2 Li2 -26.8(11)
Li6 C8 O2 Li2 90.6(8)
C7 C8 O2 Li6 63.6(9)
C9 C8 O2 Li6 -117.3(5)
O7 Li1 O2 C8 -25.3(10)
O5 Li1 O2 C8 92.4(6)
O1 Li1 O2 C8 -173.6(5)
Li2 Li1 O2 C8 177.7(7)
Li5 Li1 O2 C8 138.7(6)
Li6 Li1 O2 C8 94.6(6)
O7 Li1 O2 Li2 157.0(7)
O5 Li1 O2 Li2 -85.3(4)
O1 Li1 O2 Li2 8.7(4)
Li5 Li1 O2 Li2 -39.0(4)
Li6 Li1 O2 Li2 -83.1(4)
O7 Li1 O2 Li6 -119.9(7)
O5 Li1 O2 Li6 -2.2(4)
O1 Li1 O2 Li6 91.7(4)
Li2 Li1 O2 Li6 83.1(4)
Li5 Li1 O2 Li6 44.0(3)
O8 Li2 O2 C8 32.5(12)
O6 Li2 O2 C8 -88.8(9)
O1 Li2 O2 C8 174.0(7)
Li5 Li2 O2 C8 -137.2(8)
Li1 Li2 O2 C8 -177.0(9)
Li6 Li2 O2 C8 -96.1(9)
O8 Li2 O2 Li1 -150.6(6)
O6 Li2 O2 Li1 88.2(4)
O1 Li2 O2 Li1 -9.0(4)
Li5 Li2 O2 Li1 39.7(4)
Li6 Li2 O2 Li1 80.9(4)
O8 Li2 O2 Li6 128.5(7)
O6 Li2 O2 Li6 7.3(4)
O1 Li2 O2 Li6 -89.9(4)
Li5 Li2 O2 Li6 -41.1(3)
Li1 Li2 O2 Li6 -80.9(4)
O5 Li6 O2 C8 -126.4(5)
O6 Li6 O2 C8 136.7(4)
O4 Li6 O2 C8 19.(3)
Li5 Li6 O2 C8 -174.3(3)
Li4 Li6 O2 C8 136.8(7)
Li3 Li6 O2 C8 -127.5(8)
Li1 Li6 O2 C8 -128.7(5)
Li2 Li6 O2 C8 143.9(5)
O5 Li6 O2 Li1 2.3(4)
O6 Li6 O2 Li1 -94.6(4)
O4 Li6 O2 Li1 148.(3)
Li5 Li6 O2 Li1 -45.6(3)
Li4 Li6 O2 Li1 -94.5(7)
Li3 Li6 O2 Li1 1.2(8)
Li2 Li6 O2 Li1 -87.4(4)
C8 Li6 O2 Li1 128.7(5)
O5 Li6 O2 Li2 89.7(5)
O6 Li6 O2 Li2 -7.2(4)
O4 Li6 O2 Li2 -125.(3)
Li5 Li6 O2 Li2 41.8(3)
Li4 Li6 O2 Li2 -7.1(7)
Li3 Li6 O2 Li2 88.6(8)
Li1 Li6 O2 Li2 87.4(4)
C8 Li6 O2 Li2 -143.9(5)
C13 C14 O3 Li3 -157.8(8)
C15 C14 O3 Li3 17.9(11)
Li5 C14 O3 Li3 -97.3(9)
C13 C14 O3 Li4 28.0(10)
C15 C14 O3 Li4 -156.3(5)
Li5 C14 O3 Li4 88.5(6)
C13 C14 O3 Li5 -60.5(7)
C15 C14 O3 Li5 115.3(5)
O9 Li3 O3 C14 -24.6(12)
O5 Li3 O3 C14 97.3(9)
O4 Li3 O3 C14 -167.5(7)
Li4 Li3 O3 C14 -175.6(9)
Li6 Li3 O3 C14 143.4(8)
Li5 Li3 O3 C14 103.4(9)
O9 Li3 O3 Li4 151.0(6)
O5 Li3 O3 Li4 -87.0(4)
O4 Li3 O3 Li4 8.1(4)
Li6 Li3 O3 Li4 -40.9(4)
Li5 Li3 O3 Li4 -81.0(4)
O9 Li3 O3 Li5 -128.0(6)
O5 Li3 O3 Li5 -6.0(4)
O4 Li3 O3 Li5 89.1(4)
Li4 Li3 O3 Li5 81.0(4)
Li6 Li3 O3 Li5 40.1(3)
O6 Li4 O3 C14 -93.1(6)
O10 Li4 O3 C14 20.8(9)
O4 Li4 O3 C14 168.5(5)
Li3 Li4 O3 C14 176.7(7)
Li6 Li4 O3 C14 -141.7(6)
Li5 Li4 O3 C14 -98.8(6)
O6 Li4 O3 Li3 90.2(4)
O10 Li4 O3 Li3 -155.9(6)
O4 Li4 O3 Li3 -8.2(4)
Li6 Li4 O3 Li3 41.6(4)
Li5 Li4 O3 Li3 84.5(4)
O6 Li4 O3 Li5 5.7(4)
O10 Li4 O3 Li5 119.6(6)
O4 Li4 O3 Li5 -92.7(4)
Li3 Li4 O3 Li5 -84.5(4)
Li6 Li4 O3 Li5 -42.9(3)
O5 Li5 O3 C14 -139.8(4)
O6 Li5 O3 C14 125.3(4)
O1 Li5 O3 C14 -11.(3)
Li6 Li5 O3 C14 173.6(4)
Li2 Li5 O3 C14 123.9(8)
Li1 Li5 O3 C14 -139.0(7)
Li4 Li5 O3 C14 130.8(5)
Li3 Li5 O3 C14 -145.9(5)
O5 Li5 O3 Li3 6.0(4)
O6 Li5 O3 Li3 -88.9(4)
O1 Li5 O3 Li3 135.(3)
Li6 Li5 O3 Li3 -40.6(3)
Li2 Li5 O3 Li3 -90.2(8)
Li1 Li5 O3 Li3 6.8(7)
Li4 Li5 O3 Li3 -83.4(4)
C14 Li5 O3 Li3 145.9(5)
O5 Li5 O3 Li4 89.4(4)
O6 Li5 O3 Li4 -5.5(4)
O1 Li5 O3 Li4 -142.(3)
Li6 Li5 O3 Li4 42.8(3)
Li2 Li5 O3 Li4 -6.9(7)
Li1 Li5 O3 Li4 90.2(7)
Li3 Li5 O3 Li4 83.4(4)
C14 Li5 O3 Li4 -130.8(5)
C19 C20 O4 Li4 75.9(7)
C21 C20 O4 Li4 -100.3(5)
C19 C20 O4 Li6 -157.9(8)
C21 C20 O4 Li6 25.9(10)
C19 C20 O4 Li3 -20.7(8)
C21 C20 O4 Li3 163.1(5)
O6 Li4 O4 C20 145.7(4)
O10 Li4 O4 C20 33.1(7)
O3 Li4 O4 C20 -113.3(5)
Li3 Li4 O4 C20 -121.2(5)
Li6 Li4 O4 C20 155.2(5)
Li5 Li4 O4 C20 -166.9(4)
O6 Li4 O4 Li6 -9.6(4)
O10 Li4 O4 Li6 -122.1(6)
O3 Li4 O4 Li6 91.5(4)
Li3 Li4 O4 Li6 83.6(4)
Li5 Li4 O4 Li6 37.9(3)
O6 Li4 O4 Li3 -93.2(4)
O10 Li4 O4 Li3 154.3(6)
O3 Li4 O4 Li3 7.9(4)
Li6 Li4 O4 Li3 -83.6(4)
Li5 Li4 O4 Li3 -45.7(4)
O5 Li6 O4 C20 137.5(7)
O6 Li6 O4 C20 -124.8(8)
O2 Li6 O4 C20 -8.(4)
Li5 Li6 O4 C20 -174.2(7)
Li4 Li6 O4 C20 -134.3(9)
Li3 Li6 O4 C20 144.4(9)
Li1 Li6 O4 C20 132.9(8)
Li2 Li6 O4 C20 -122.4(9)
C8 Li6 O4 C20 6.6(14)
O5 Li6 O4 Li4 -88.2(4)
O6 Li6 O4 Li4 9.4(4)
O2 Li6 O4 Li4 126.(3)
Li5 Li6 O4 Li4 -39.9(3)
Li3 Li6 O4 Li4 -81.4(4)
Li1 Li6 O4 Li4 -92.9(8)
Li2 Li6 O4 Li4 11.8(8)
C8 Li6 O4 Li4 140.9(8)
O5 Li6 O4 Li3 -6.9(4)
O6 Li6 O4 Li3 90.8(5)
O2 Li6 O4 Li3 -152.(3)
Li5 Li6 O4 Li3 41.4(3)
Li4 Li6 O4 Li3 81.4(4)
Li1 Li6 O4 Li3 -11.5(8)
Li2 Li6 O4 Li3 93.2(8)
C8 Li6 O4 Li3 -137.8(8)
O9 Li3 O4 C20 -36.7(8)
O3 Li3 O4 C20 109.7(5)
O5 Li3 O4 C20 -152.7(4)
Li4 Li3 O4 C20 117.9(5)
Li6 Li3 O4 C20 -159.4(5)
Li5 Li3 O4 C20 162.3(4)
O9 Li3 O4 Li4 -154.5(6)
O3 Li3 O4 Li4 -8.2(4)
O5 Li3 O4 Li4 89.4(4)
Li6 Li3 O4 Li4 82.8(4)
Li5 Li3 O4 Li4 44.4(4)
O9 Li3 O4 Li6 122.7(6)
O3 Li3 O4 Li6 -90.9(5)
O5 Li3 O4 Li6 6.7(4)
Li4 Li3 O4 Li6 -82.8(4)
Li5 Li3 O4 Li6 -38.3(3)
O6 Li6 O5 Li5 0.7(6)
O4 Li6 O5 Li5 97.2(4)
O2 Li6 O5 Li5 -88.9(4)
Li4 Li6 O5 Li5 48.2(5)
Li3 Li6 O5 Li5 90.2(4)
Li1 Li6 O5 Li5 -86.6(4)
Li2 Li6 O5 Li5 -43.7(4)
C8 Li6 O5 Li5 -112.8(4)
O6 Li6 O5 Li3 -89.4(4)
O4 Li6 O5 Li3 7.0(4)
O2 Li6 O5 Li3 -179.0(4)
Li5 Li6 O5 Li3 -90.2(4)
Li4 Li6 O5 Li3 -42.0(4)
Li1 Li6 O5 Li3 -176.8(4)
Li2 Li6 O5 Li3 -133.8(4)
C8 Li6 O5 Li3 157.0(5)
O6 Li6 O5 Li1 87.3(4)
O4 Li6 O5 Li1 -176.2(4)
O2 Li6 O5 Li1 -2.2(4)
Li5 Li6 O5 Li1 86.6(4)
Li4 Li6 O5 Li1 134.8(5)
Li3 Li6 O5 Li1 176.8(4)
Li2 Li6 O5 Li1 42.9(4)
C8 Li6 O5 Li1 -26.2(5)
O6 Li5 O5 Li6 -0.7(6)
O1 Li5 O5 Li6 94.9(4)
O3 Li5 O5 Li6 -92.6(4)
Li2 Li5 O5 Li6 46.5(5)
Li1 Li5 O5 Li6 88.1(4)
Li4 Li5 O5 Li6 -46.0(5)
Li3 Li5 O5 Li6 -86.7(4)
C14 Li5 O5 Li6 -110.6(4)
O6 Li5 O5 Li3 86.0(4)
O1 Li5 O5 Li3 -178.4(4)
O3 Li5 O5 Li3 -5.9(4)
Li6 Li5 O5 Li3 86.7(4)
Li2 Li5 O5 Li3 133.2(5)
Li1 Li5 O5 Li3 174.8(4)
Li4 Li5 O5 Li3 40.6(4)
C14 Li5 O5 Li3 -23.9(5)
O6 Li5 O5 Li1 -88.8(4)
O1 Li5 O5 Li1 6.8(4)
O3 Li5 O5 Li1 179.3(4)
Li6 Li5 O5 Li1 -88.1(4)
Li2 Li5 O5 Li1 -41.6(4)
Li4 Li5 O5 Li1 -134.2(5)
Li3 Li5 O5 Li1 -174.8(4)
C14 Li5 O5 Li1 161.3(4)
O9 Li3 O5 Li6 -132.6(5)
O3 Li3 O5 Li6 92.2(5)
O4 Li3 O5 Li6 -7.0(4)
Li4 Li3 O5 Li6 42.5(4)
Li5 Li3 O5 Li6 85.4(4)
O9 Li3 O5 Li5 142.0(5)
O3 Li3 O5 Li5 6.8(5)
O4 Li3 O5 Li5 -92.4(4)
Li4 Li3 O5 Li5 -42.9(4)
Li6 Li3 O5 Li5 -85.4(4)
O9 Li3 O5 Li1 -163.(4)
O3 Li3 O5 Li1 62.(4)
O4 Li3 O5 Li1 -38.(4)
Li4 Li3 O5 Li1 12.(4)
Li6 Li3 O5 Li1 -31.(4)
Li5 Li3 O5 Li1 55.(4)
O7 Li1 O5 Li6 138.3(5)
O2 Li1 O5 Li6 2.6(5)
O1 Li1 O5 Li6 -92.0(4)
Li2 Li1 O5 Li6 -44.7(4)
Li5 Li1 O5 Li6 -85.5(4)
O7 Li1 O5 Li5 -136.2(5)
O2 Li1 O5 Li5 88.1(5)
O1 Li1 O5 Li5 -6.5(4)
Li2 Li1 O5 Li5 40.8(4)
Li6 Li1 O5 Li5 85.5(4)
O7 Li1 O5 Li3 169.(4)
O2 Li1 O5 Li3 33.(4)
O1 Li1 O5 Li3 -61.(4)
Li2 Li1 O5 Li3 -14.(4)
Li5 Li1 O5 Li3 -55.(4)
Li6 Li1 O5 Li3 31.(4)
O10 Li4 O6 Li2 -165.(3)
O3 Li4 O6 Li2 -35.(3)
O4 Li4 O6 Li2 64.(3)
Li3 Li4 O6 Li2 13.(3)
Li6 Li4 O6 Li2 54.(3)
Li5 Li4 O6 Li2 -29.(3)
O10 Li4 O6 Li6 141.1(5)
O3 Li4 O6 Li6 -89.2(5)
O4 Li4 O6 Li6 9.7(4)
Li3 Li4 O6 Li6 -40.9(5)
Li5 Li4 O6 Li6 -82.9(4)
O10 Li4 O6 Li5 -136.0(5)
O3 Li4 O6 Li5 -6.3(4)
O4 Li4 O6 Li5 92.6(4)
Li3 Li4 O6 Li5 42.1(4)
Li6 Li4 O6 Li5 82.9(4)
O8 Li2 O6 Li4 164.(3)
O2 Li2 O6 Li4 -62.(3)
O1 Li2 O6 Li4 34.(3)
Li5 Li2 O6 Li4 29.(3)
Li1 Li2 O6 Li4 -15.(3)
Li6 Li2 O6 Li4 -54.(3)
O8 Li2 O6 Li6 -141.9(5)
O2 Li2 O6 Li6 -8.2(5)
O1 Li2 O6 Li6 88.1(4)
Li5 Li2 O6 Li6 82.6(4)
Li1 Li2 O6 Li6 38.2(4)
O8 Li2 O6 Li5 135.5(5)
O2 Li2 O6 Li5 -90.8(5)
O1 Li2 O6 Li5 5.5(4)
Li1 Li2 O6 Li5 -44.4(4)
Li6 Li2 O6 Li5 -82.6(4)
O5 Li6 O6 Li4 87.2(5)
O4 Li6 O6 Li4 -9.6(4)
O2 Li6 O6 Li4 179.9(4)
Li5 Li6 O6 Li4 87.9(4)
Li3 Li6 O6 Li4 39.5(4)
Li1 Li6 O6 Li4 134.6(5)
Li2 Li6 O6 Li4 172.6(5)
C8 Li6 O6 Li4 -159.8(4)
O5 Li6 O6 Li2 -85.4(5)
O4 Li6 O6 Li2 177.8(4)
O2 Li6 O6 Li2 7.3(4)
Li5 Li6 O6 Li2 -84.7(4)
Li4 Li6 O6 Li2 -172.6(5)
Li3 Li6 O6 Li2 -133.1(5)
Li1 Li6 O6 Li2 -38.0(4)
C8 Li6 O6 Li2 27.6(5)
O5 Li6 O6 Li5 -0.7(6)
O4 Li6 O6 Li5 -97.6(4)
O2 Li6 O6 Li5 92.0(4)
Li4 Li6 O6 Li5 -87.9(4)
Li3 Li6 O6 Li5 -48.4(4)
Li1 Li6 O6 Li5 46.6(5)
Li2 Li6 O6 Li5 84.7(4)
C8 Li6 O6 Li5 112.3(4)
O5 Li5 O6 Li4 -83.8(4)
O1 Li5 O6 Li4 179.0(4)
O3 Li5 O6 Li4 5.6(4)
Li6 Li5 O6 Li4 -84.5(4)
Li2 Li5 O6 Li4 -175.6(4)
Li1 Li5 O6 Li4 -131.3(5)
Li3 Li5 O6 Li4 -38.7(4)
C14 Li5 O6 Li4 28.3(4)
O5 Li5 O6 Li2 91.8(4)
O1 Li5 O6 Li2 -5.4(4)
O3 Li5 O6 Li2 -178.8(4)
Li6 Li5 O6 Li2 91.1(4)
Li1 Li5 O6 Li2 44.3(4)
Li4 Li5 O6 Li2 175.6(4)
Li3 Li5 O6 Li2 136.9(5)
C14 Li5 O6 Li2 -156.2(5)
O5 Li5 O6 Li6 0.7(5)
O1 Li5 O6 Li6 -96.5(4)
O3 Li5 O6 Li6 90.1(4)
Li2 Li5 O6 Li6 -91.1(4)
Li1 Li5 O6 Li6 -46.8(5)
Li4 Li5 O6 Li6 84.5(4)
Li3 Li5 O6 Li6 45.8(4)
C14 Li5 O6 Li6 112.8(4)
O2 Li1 O7 P1 -43.6(10)
O5 Li1 O7 P1 -158.9(5)
O1 Li1 O7 P1 95.4(8)
Li2 Li1 O7 P1 31.(2)
Li5 Li1 O7 P1 158.3(5)
Li6 Li1 O7 P1 -118.7(7)
O6 Li2 O8 P2 -68.3(9)
O2 Li2 O8 P2 176.2(5)
O1 Li2 O8 P2 44.7(10)
Li5 Li2 O8 P2 -18.8(13)
Li1 Li2 O8 P2 111.4(12)
Li6 Li2 O8 P2 -110.7(8)
O3 Li3 O9 P3 178.7(5)
O5 Li3 O9 P3 62.2(9)
O4 Li3 O9 P3 -45.7(10)
Li4 Li3 O9 P3 -104.9(14)
Li6 Li3 O9 P3 15.3(11)
Li5 Li3 O9 P3 104.3(9)
O6 Li4 O10 P4 160.9(6)
O3 Li4 O10 P4 48.5(11)
O4 Li4 O10 P4 -89.4(9)
Li3 Li4 O10 P4 -13.(2)
Li6 Li4 O10 P4 -156.8(6)
Li5 Li4 O10 P4 117.7(7)
Li1 O7 P1 N1 112.0(7)
Li1 O7 P1 N3 -10.8(8)
Li1 O7 P1 N2 -130.4(7)
C26 N1 P1 O7 -153.7(14)
C25 N1 P1 O7 0.7(8)
C26 N1 P1 N3 -23.6(15)
C25 N1 P1 N3 130.8(7)
C26 N1 P1 N2 86.0(15)
C25 N1 P1 N2 -119.5(7)
C29 N3 P1 O7 28.6(17)
C30 N3 P1 O7 -85.7(7)
C29 N3 P1 N1 -97.4(16)
C30 N3 P1 N1 148.3(7)
C29 N3 P1 N2 151.5(16)
C30 N3 P1 N2 37.1(7)
C27 N2 P1 O7 -30.4(9)
C28 N2 P1 O7 -162.7(7)
C27 N2 P1 N1 90.8(8)
C28 N2 P1 N1 -41.5(8)
C27 N2 P1 N3 -158.6(7)
C28 N2 P1 N3 69.1(8)
Li2 O8 P2 N5 -21.4(8)
Li2 O8 P2 N4 -143.0(7)
Li2 O8 P2 N6 96.0(8)
C33 N5 P2 O8 -87.0(6)
C34 N5 P2 O8 54.1(5)
C33 N5 P2 N4 36.2(6)
C34 N5 P2 N4 177.2(5)
C33 N5 P2 N6 150.1(5)
C34 N5 P2 N6 -68.8(5)
C32 N4 P2 O8 -163.1(5)
C31 N4 P2 O8 32.3(5)
C32 N4 P2 N5 69.1(5)
C31 N4 P2 N5 -95.5(5)
C32 N4 P2 N6 -40.1(6)
C31 N4 P2 N6 155.3(5)
C36 N6 P2 O8 -154.6(5)
C35 N6 P2 O8 31.9(5)
C36 N6 P2 N5 -28.3(6)
C35 N6 P2 N5 158.1(4)
C36 N6 P2 N4 84.0(5)
C35 N6 P2 N4 -89.5(5)
Li3 O9 P3 N9 -91.2(8)
Li3 O9 P3 N7 147.7(7)
Li3 O9 P3 N8 25.5(8)
C42 N9 P3 O9 -36.0(6)
C41 N9 P3 O9 158.2(5)
C42 N9 P3 N7 82.8(6)
C41 N9 P3 N7 -83.0(5)
C42 N9 P3 N8 -161.1(5)
C41 N9 P3 N8 33.1(6)
C37 N7 P3 O9 -32.1(6)
C38 N7 P3 O9 170.5(5)
C37 N7 P3 N9 -152.5(5)
C38 N7 P3 N9 50.1(5)
C37 N7 P3 N8 95.2(5)
C38 N7 P3 N8 -62.3(5)
C40 N8 P3 O9 -57.6(5)
C39 N8 P3 O9 87.2(5)
C40 N8 P3 N9 63.0(5)
C39 N8 P3 N9 -152.3(5)
C40 N8 P3 N7 -179.2(5)
C39 N8 P3 N7 -34.4(5)
Li4 O10 P4 N12 125.9(8)
Li4 O10 P4 N10 -108.3(8)
Li4 O10 P4 N11 8.8(9)
C48 N12 P4 O10 29.5(10)
C47 N12 P4 O10 -136.7(7)
C48 N12 P4 N10 -92.6(8)
C47 N12 P4 N10 101.1(8)
C48 N12 P4 N11 155.0(8)
C47 N12 P4 N11 -11.3(8)
C43 N10 P4 O10 -16.0(9)
C44 N10 P4 O10 -161.2(6)
C43 N10 P4 N12 107.6(9)
C44 N10 P4 N12 -37.6(8)
C43 N10 P4 N11 -140.9(8)
C44 N10 P4 N11 73.9(7)
C46 N11 P4 O10 46.2(13)
C45 N11 P4 O10 -84.6(5)
C46 N11 P4 N12 -75.2(13)
C45 N11 P4 N12 154.1(5)
C46 N11 P4 N10 165.3(13)
C45 N11 P4 N10 34.5(5)
